data_7015427
loop_
_publ_author_name
'Sun, Ya-Qiu'
'Gao, Dong-Zhao'
'Xu, Yan-Yan'
'Zhang, Guo-Ying'
'Fan, Lan-Lan'
'Li, Cheng-Peng'
'Hu, Tong-Liang'
'Liao, Dai-Zheng'
'Zhang, Chen-Xi'

_publ_section_title
;
 Coordination polymers of macrocyclic oxamide with
 1,3,5-benzenetricarboxylate: syntheses, crystal structures and
 magnetic properties.
;
_journal_issue 20
_journal_name_full 'Dalton transactions (Cambridge, England : 2003)'
_journal_page_first 5528
_journal_page_last 5537
_journal_paper_doi 10.1039/c0dt01584a
_journal_volume 40
_journal_year 2011
_chemical_formula_sum 'C103 H82 Cd4 N16 Ni4 O30'
_chemical_formula_weight 2708.29
_chemical_name_systematic
;
?
;
_space_group_IT_number 4
_symmetry_cell_setting monoclinic
_symmetry_space_group_name_Hall 'P 2yb'
_symmetry_space_group_name_H-M 'P 1 21 1'
_atom_sites_solution_hydrogens geom
_atom_sites_solution_primary direct
_atom_sites_solution_secondary difmap
_audit_creation_method SHELXL-97
_cell_angle_alpha 90.00
_cell_angle_beta 97.4300(10)
_cell_angle_gamma 90.00
_cell_formula_units_Z 2
_cell_length_a 18.4200(7)
_cell_length_b 14.3984(6)
_cell_length_c 18.8098(8)
_cell_measurement_reflns_used 9883
_cell_measurement_temperature 296(2)
_cell_measurement_theta_max 27.60
_cell_measurement_theta_min 2.18
_cell_volume 4946.8(3)
_computing_cell_refinement 'Bruker SMART'
_computing_data_collection 'Bruker SMART'
_computing_data_reduction 'Bruker SAINT'
_computing_molecular_graphics 'Bruker SHELXTL'
_computing_publication_material 'Bruker SHELXTL'
_computing_structure_refinement 'SHELXL-97 (Sheldrick, 1997)'
_computing_structure_solution 'SHELXS-97 (Sheldrick, 1990)'
_diffrn_ambient_temperature 296(2)
_diffrn_measured_fraction_theta_full 0.999
_diffrn_measured_fraction_theta_max 0.999
_diffrn_measurement_device_type 'CCD area detector'
_diffrn_measurement_method 'phi and omega scans'
_diffrn_radiation_monochromator graphite
_diffrn_radiation_source 'fine-focus sealed tube'
_diffrn_radiation_type MoK\a
_diffrn_radiation_wavelength 0.71073
_diffrn_reflns_av_R_equivalents 0.0186
_diffrn_reflns_av_sigmaI/netI 0.0296
_diffrn_reflns_limit_h_max 21
_diffrn_reflns_limit_h_min -19
_diffrn_reflns_limit_k_max 12
_diffrn_reflns_limit_k_min -17
_diffrn_reflns_limit_l_max 19
_diffrn_reflns_limit_l_min -22
_diffrn_reflns_number 25658
_diffrn_reflns_theta_full 25.03
_diffrn_reflns_theta_max 25.03
_diffrn_reflns_theta_min 1.09
_exptl_absorpt_coefficient_mu 1.679
_exptl_absorpt_correction_T_max 0.7301
_exptl_absorpt_correction_T_min 0.6507
_exptl_absorpt_correction_type multi-scan
_exptl_absorpt_process_details sadabs
_exptl_crystal_colour red
_exptl_crystal_density_diffrn 1.818
_exptl_crystal_density_meas ?
_exptl_crystal_density_method 'not measured'
_exptl_crystal_description block
_exptl_crystal_F_000 2712
_exptl_crystal_size_max 0.28
_exptl_crystal_size_mid 0.22
_exptl_crystal_size_min 0.20
_refine_diff_density_max 1.012
_refine_diff_density_min -0.577
_refine_diff_density_rms 0.079
_refine_ls_abs_structure_details 'Flack H D (1983), Acta Cryst. A39, 876-881'
_refine_ls_abs_structure_Flack 0.489(16)
_refine_ls_extinction_method none
_refine_ls_goodness_of_fit_ref 1.044
_refine_ls_hydrogen_treatment constr
_refine_ls_matrix_type full
_refine_ls_number_parameters 1424
_refine_ls_number_reflns 13515
_refine_ls_number_restraints 31
_refine_ls_restrained_S_all 1.053
_refine_ls_R_factor_all 0.0354
_refine_ls_R_factor_gt 0.0310
_refine_ls_shift/su_max 0.001
_refine_ls_shift/su_mean 0.000
_refine_ls_structure_factor_coef Fsqd
_refine_ls_weighting_details 'calc w=1/[\s^2^(Fo^2^)+(0.0485P)^2^+3.6106P] where P=(Fo^2^+2Fc^2^)/3'
_refine_ls_weighting_scheme calc
_refine_ls_wR_factor_gt 0.0794
_refine_ls_wR_factor_ref 0.0832
_reflns_number_gt 12511
_reflns_number_total 13515
_reflns_threshold_expression >2sigma(I)
_cod_data_source_file c0dt01584a.txt
_cod_data_source_block 100106a
_cod_depositor_comments
;
The following automatic conversions were performed:
'_symmetry_cell_setting' value 'Monoclinic' changed to 'monoclinic'
according to '/home/saulius/struct/CIF-dictionaries/cif_core.dic'
dictionary named 'cif_core.dic' version 2.4.1 from 2010-06-29.

Automatic conversion script
Id: cif_fix_enum 1555 2011-01-17 13:19:09Z saulius 

The following automatic conversions were performed:

'_exptl_crystal_density_meas' value 'none' was changed to '?' - the
value is perceived as not measured.

Automatic conversion script
Id: cif_fix_values 3008 2015-01-20 13:52:24Z robertas 
;
_cod_original_sg_symbol_H-M P2(1)
_cod_database_code 7015427

loop_
_symmetry_equiv_pos_as_xyz
'x, y, z'
'-x, y+1/2, -z'

loop_
_atom_site_label
_atom_site_type_symbol
_atom_site_fract_x
_atom_site_fract_y
_atom_site_fract_z
_atom_site_U_iso_or_equiv
_atom_site_adp_type
_atom_site_occupancy
_atom_site_symmetry_multiplicity
_atom_site_calc_flag
_atom_site_refinement_flags
_atom_site_disorder_assembly
_atom_site_disorder_group
Cd1 Cd 0.52843(2) 0.03125(3) 0.653039(19) 0.02669(9) Uani 1 1 d . . .
Cd2 Cd 0.38395(2) 0.08320(3) 0.78137(2) 0.02949(10) Uani 1 1 d . . .
Cd3 Cd 0.12150(2) 0.47190(3) 0.71122(2) 0.03059(10) Uani 1 1 d . . .
Cd4 Cd -0.02563(2) 0.52218(3) 0.85955(2) 0.03271(10) Uani 1 1 d . . .
Ni1 Ni 0.73507(4) 0.14091(8) 0.88264(4) 0.0479(2) Uani 1 1 d . . .
Ni2 Ni 0.58183(4) -0.01101(6) 1.01360(4) 0.03443(18) Uani 1 1 d . . .
Ni3 Ni -0.22093(4) 0.36755(8) 0.63708(4) 0.0472(2) Uani 1 1 d . . .
Ni4 Ni -0.08414(4) 0.53490(7) 0.48218(4) 0.03673(18) Uani 1 1 d . . .
O1 O 0.5866(2) 0.1615(3) 0.7136(2) 0.0421(11) Uani 1 1 d . . .
O2 O 0.6041(2) -0.0151(4) 0.7514(2) 0.0435(11) Uani 1 1 d . . .
O3 O 0.4710(2) 0.1444(3) 0.8675(2) 0.0420(11) Uani 1 1 d . . .
O4 O 0.4546(2) -0.0369(3) 0.8348(2) 0.0363(10) Uani 1 1 d . . .
O5 O -0.0780(2) 0.3796(3) 0.8114(2) 0.0418(10) Uani 1 1 d . . .
O6 O -0.1062(3) 0.5501(3) 0.7602(3) 0.0504(13) Uani 1 1 d . . .
O7 O 0.0308(2) 0.3963(3) 0.6360(2) 0.0403(11) Uani 1 1 d . . .
O8 O 0.0404(2) 0.5789(3) 0.6621(2) 0.0357(9) Uani 1 1 d . . .
O9 O 0.4676(2) 0.1451(3) 0.5911(2) 0.0386(10) Uani 1 1 d . . .
O10 O 0.4262(2) 0.1665(4) 0.6959(2) 0.0451(12) Uani 1 1 d . . .
O11 O 0.2128(2) 0.3739(3) 0.6925(2) 0.0391(10) Uani 1 1 d . . .
O12 O 0.1907(2) 0.4808(4) 0.6100(2) 0.0446(11) Uani 1 1 d . . .
O13 O 0.3659(3) 0.5122(4) 0.4224(3) 0.0584(14) Uani 1 1 d . . .
O14 O 0.4665(2) 0.4310(4) 0.4388(2) 0.0479(12) Uani 1 1 d . . .
O15 O 0.4394(2) -0.0644(4) 0.6795(3) 0.0514(12) Uani 1 1 d . . .
O16 O 0.3306(2) -0.0239(3) 0.7100(3) 0.0489(11) Uani 1 1 d . . .
O17 O 0.1665(3) -0.2803(4) 0.7722(3) 0.0678(16) Uani 1 1 d . . .
O18 O 0.2021(3) -0.4259(4) 0.7635(3) 0.0536(12) Uani 1 1 d . . .
O19 O 0.4419(3) -0.4908(4) 0.6653(3) 0.0585(13) Uani 1 1 d . . .
O20 O 0.4830(3) -0.3745(5) 0.6054(4) 0.083(2) Uani 1 1 d . . .
H20 H 0.5093 -0.4150 0.5918 0.124 Uiso 1 1 d R . .
O21 O 0.2907(3) 0.0465(5) 0.8644(3) 0.079(2) Uani 1 1 d . . .
O22 O 0.2919(2) 0.1758(3) 0.8034(3) 0.0440(11) Uani 1 1 d . . .
O23 O 0.0851(3) 0.4069(4) 0.8063(3) 0.0565(14) Uani 1 1 d . . .
O24 O 0.0488(2) 0.4159(4) 0.9133(2) 0.0439(11) Uani 1 1 d . . .
O25 O 0.0338(3) 0.1275(4) 1.0520(3) 0.0737(18) Uani 1 1 d . . .
O26 O 0.1155(3) 0.0221(5) 1.0495(3) 0.0717(17) Uani 1 1 d . . .
O27 O 0.0397(3) 0.6424(4) 0.8186(2) 0.0579(14) Uani 1 1 d . . .
H27A H 0.0410 0.6807 0.8543 0.087 Uiso 1 1 d R . .
H27B H 0.0805 0.6262 0.8030 0.087 Uiso 1 1 d R . .
O28 O 0.5658(4) 0.5277(7) 0.5391(4) 0.122(3) Uani 1 1 d . . .
O29 O 0.8316(5) 0.3992(6) 0.1679(5) 0.127(3) Uani 1 1 d . . .
N1 N 0.6747(3) 0.2036(4) 0.8092(3) 0.0387(13) Uani 1 1 d . . .
N2 N 0.6948(3) 0.0302(5) 0.8422(3) 0.0439(13) Uani 1 1 d . . .
N3 N 0.7714(3) 0.0808(7) 0.9694(3) 0.069(2) Uani 1 1 d . . .
N4 N 0.7953(3) 0.2448(7) 0.9060(3) 0.064(2) Uani 1 1 d . . .
N5 N 0.5551(3) 0.1006(4) 0.9652(3) 0.0339(12) Uani 1 1 d . . .
N6 N 0.5491(3) -0.0710(4) 0.9266(3) 0.0324(11) Uani 1 1 d . . .
N7 N 0.6216(4) -0.1178(5) 1.0591(3) 0.0604(18) Uani 1 1 d . . .
N8 N 0.5856(3) 0.0481(5) 1.1048(3) 0.0533(16) Uani 1 1 d . . .
N9 N -0.1575(3) 0.3204(4) 0.7147(3) 0.0384(12) Uani 1 1 d . . .
N10 N -0.1857(3) 0.4868(5) 0.6666(3) 0.0456(14) Uani 1 1 d . . .
N11 N -0.2602(3) 0.4073(7) 0.5459(3) 0.072(3) Uani 1 1 d . . .
N12 N -0.2762(3) 0.2569(7) 0.6244(3) 0.062(2) Uani 1 1 d . . .
N13 N -0.0549(3) 0.4280(4) 0.5372(3) 0.0341(12) Uani 1 1 d . . .
N14 N -0.0515(3) 0.6028(4) 0.5672(3) 0.0337(12) Uani 1 1 d . . .
N15 N -0.1259(4) 0.6378(6) 0.4321(3) 0.0640(19) Uani 1 1 d . . .
N16 N -0.0918(4) 0.4641(6) 0.3956(3) 0.0645(18) Uani 1 1 d . . .
C1 C 0.6314(3) 0.1440(5) 0.7674(3) 0.0338(14) Uani 1 1 d . . .
C2 C 0.6427(3) 0.0437(5) 0.7879(3) 0.0370(15) Uani 1 1 d . . .
C3 C 0.7204(4) -0.0612(7) 0.8597(4) 0.057(2) Uani 1 1 d . . .
C4 C 0.7118(4) -0.1354(7) 0.8142(5) 0.069(2) Uani 1 1 d . . .
H4 H 0.6890 -0.1262 0.7677 0.082 Uiso 1 1 calc R . .
C5 C 0.7354(5) -0.2222(7) 0.8340(6) 0.081(3) Uani 1 1 d . . .
H5 H 0.7275 -0.2704 0.8010 0.097 Uiso 1 1 calc R . .
C6 C 0.7691(6) -0.2400(10) 0.8987(7) 0.101(4) Uani 1 1 d U . .
H6 H 0.7843 -0.2998 0.9121 0.121 Uiso 1 1 calc R . .
C7 C 0.7810(6) -0.1670(9) 0.9455(6) 0.100(4) Uani 1 1 d . . .
H7 H 0.8051 -0.1787 0.9912 0.120 Uiso 1 1 calc R . .
C8 C 0.7591(5) -0.0768(8) 0.9286(4) 0.076(3) Uani 1 1 d . . .
C9 C 0.7753(5) -0.0078(10) 0.9802(5) 0.085(3) Uani 1 1 d . . .
H9 H 0.7903 -0.0274 1.0269 0.102 Uiso 1 1 calc R . .
C10 C 0.7871(5) 0.1470(9) 1.0323(4) 0.088(3) Uani 1 1 d . . .
H10A H 0.7928 0.1119 1.0767 0.105 Uiso 1 1 calc R . .
H10B H 0.7459 0.1889 1.0331 0.105 Uiso 1 1 calc R . .
C11 C 0.8577(5) 0.2042(8) 1.0270(5) 0.085(3) Uani 1 1 d U . .
H11A H 0.8557 0.2615 1.0539 0.102 Uiso 1 1 calc R . .
H11B H 0.8999 0.1692 1.0484 0.102 Uiso 1 1 calc R . .
C12 C 0.8668(4) 0.2274(9) 0.9490(5) 0.089(4) Uani 1 1 d . . .
H12A H 0.8975 0.2821 0.9479 0.107 Uiso 1 1 calc R . .
H12B H 0.8910 0.1762 0.9282 0.107 Uiso 1 1 calc R . .
C13 C 0.7850(4) 0.3274(8) 0.8834(5) 0.070(3) Uani 1 1 d . . .
H13 H 0.8203 0.3712 0.9000 0.084 Uiso 1 1 calc R . .
C14 C 0.7225(4) 0.3600(6) 0.8335(4) 0.053(2) Uani 1 1 d . . .
C15 C 0.7182(5) 0.4559(7) 0.8183(5) 0.075(3) Uani 1 1 d . . .
H15 H 0.7549 0.4945 0.8403 0.090 Uiso 1 1 calc R . .
C16 C 0.6636(6) 0.4943(7) 0.7736(6) 0.080(3) Uani 1 1 d . . .
H16 H 0.6628 0.5577 0.7639 0.096 Uiso 1 1 calc R . .
C17 C 0.6100(5) 0.4375(6) 0.7434(5) 0.067(2) Uani 1 1 d . . .
H17 H 0.5709 0.4633 0.7137 0.080 Uiso 1 1 calc R . .
C18 C 0.6109(4) 0.3430(6) 0.7547(4) 0.0546(19) Uani 1 1 d . . .
H18 H 0.5721 0.3071 0.7332 0.066 Uiso 1 1 calc R . .
C19 C 0.6681(4) 0.3004(5) 0.7974(4) 0.0455(16) Uani 1 1 d . . .
C20 C 0.5075(3) 0.0856(5) 0.9058(3) 0.0321(13) Uani 1 1 d . . .
C21 C 0.5003(3) -0.0163(5) 0.8852(3) 0.0307(13) Uani 1 1 d . . .
C22 C 0.5570(3) -0.1637(5) 0.9088(3) 0.0369(14) Uani 1 1 d . . .
C23 C 0.5400(4) -0.1975(6) 0.8384(4) 0.0523(18) Uani 1 1 d . . .
H23 H 0.5209 -0.1576 0.8018 0.063 Uiso 1 1 calc R . .
C24 C 0.5516(5) -0.2902(6) 0.8236(5) 0.069(2) Uani 1 1 d . . .
H24 H 0.5399 -0.3114 0.7768 0.083 Uiso 1 1 calc R . .
C25 C 0.5798(5) -0.3520(6) 0.8757(5) 0.070(2) Uani 1 1 d . . .
H25 H 0.5869 -0.4140 0.8646 0.084 Uiso 1 1 calc R . .
C26 C 0.5971(5) -0.3203(5) 0.9448(5) 0.056(2) Uani 1 1 d . . .
H26 H 0.6151 -0.3617 0.9808 0.068 Uiso 1 1 calc R . .
C27 C 0.5881(4) -0.2262(5) 0.9621(4) 0.0437(17) Uani 1 1 d . . .
C28 C 0.6192(5) -0.1993(6) 1.0331(4) 0.062(2) Uani 1 1 d . . .
H28 H 0.6397 -0.2464 1.0631 0.074 Uiso 1 1 calc R . .
C29 C 0.6673(5) -0.1055(7) 1.1326(5) 0.079(3) Uani 1 1 d . . .
H29A H 0.6952 -0.1616 1.1451 0.095 Uiso 1 1 calc R . .
H29B H 0.7016 -0.0548 1.1304 0.095 Uiso 1 1 calc R . .
C30 C 0.6204(5) -0.0860(6) 1.1868(4) 0.073(3) Uani 1 1 d . . .
H30A H 0.6503 -0.0653 1.2302 0.088 Uiso 1 1 calc R . .
H30B H 0.5959 -0.1428 1.1980 0.088 Uiso 1 1 calc R . .
C31 C 0.5630(5) -0.0119(7) 1.1631(4) 0.070(2) Uani 1 1 d . . .
H31A H 0.5168 -0.0419 1.1461 0.084 Uiso 1 1 calc R . .
H31B H 0.5556 0.0266 1.2039 0.084 Uiso 1 1 calc R . .
C32 C 0.5938(4) 0.1359(6) 1.1158(4) 0.0553(19) Uani 1 1 d . . .
H32 H 0.5935 0.1568 1.1625 0.066 Uiso 1 1 calc R . .
C33 C 0.6037(4) 0.2066(5) 1.0610(4) 0.0438(16) Uani 1 1 d . . .
C34 C 0.6289(4) 0.2949(6) 1.0830(4) 0.0527(19) Uani 1 1 d . . .
H34 H 0.6452 0.3049 1.1312 0.063 Uiso 1 1 calc R . .
C35 C 0.6304(4) 0.3668(5) 1.0363(4) 0.0493(17) Uani 1 1 d . . .
H35 H 0.6477 0.4250 1.0517 0.059 Uiso 1 1 calc R . .
C36 C 0.6052(4) 0.3499(5) 0.9649(4) 0.0490(18) Uani 1 1 d . . .
H36 H 0.6061 0.3982 0.9322 0.059 Uiso 1 1 calc R . .
C37 C 0.5788(4) 0.2646(5) 0.9403(4) 0.0416(16) Uani 1 1 d . . .
H37 H 0.5619 0.2565 0.8920 0.050 Uiso 1 1 calc R . .
C38 C 0.5775(3) 0.1901(5) 0.9880(3) 0.0363(15) Uani 1 1 d . . .
C39 C -0.1211(3) 0.3859(5) 0.7542(3) 0.0341(14) Uani 1 1 d . . .
C40 C -0.1379(3) 0.4842(5) 0.7262(3) 0.0339(14) Uani 1 1 d . . .
C41 C -0.2140(3) 0.5722(7) 0.6391(4) 0.058(2) Uani 1 1 d . . .
C42 C -0.2080(4) 0.6539(7) 0.6779(6) 0.078(3) Uani 1 1 d . . .
H42 H -0.1838 0.6537 0.7245 0.094 Uiso 1 1 calc R . .
C43 C -0.2379(5) 0.7379(9) 0.6481(7) 0.104(4) Uani 1 1 d . . .
H43 H -0.2350 0.7925 0.6747 0.125 Uiso 1 1 calc R . .
C44 C -0.2716(6) 0.7357(10) 0.5782(7) 0.098(3) Uani 1 1 d U . .
H44 H -0.2912 0.7905 0.5577 0.118 Uiso 1 1 calc R . .
C45 C -0.2772(6) 0.6586(9) 0.5391(6) 0.093(3) Uani 1 1 d U . .
H45 H -0.2987 0.6610 0.4916 0.111 Uiso 1 1 calc R . .
C46 C -0.2509(4) 0.5733(9) 0.5684(5) 0.083(4) Uani 1 1 d . . .
C47 C -0.2650(4) 0.4912(12) 0.5254(5) 0.090(4) Uani 1 1 d . . .
H47 H -0.2792 0.5008 0.4767 0.107 Uiso 1 1 calc R . .
C48 C -0.2777(4) 0.3344(10) 0.4915(4) 0.098(4) Uani 1 1 d . . .
H48A H -0.2367 0.2919 0.4930 0.117 Uiso 1 1 calc R . .
H48B H -0.2851 0.3626 0.4443 0.117 Uiso 1 1 calc R . .
C49 C -0.3458(4) 0.2807(10) 0.5036(4) 0.096(4) Uani 1 1 d . . .
H49A H -0.3449 0.2201 0.4811 0.115 Uiso 1 1 calc R . .
H49B H -0.3888 0.3135 0.4814 0.115 Uiso 1 1 calc R . .
C50 C -0.3502(4) 0.2687(8) 0.5830(4) 0.082(3) Uani 1 1 d . . .
H50A H -0.3738 0.3227 0.6007 0.099 Uiso 1 1 calc R . .
H50B H -0.3800 0.2148 0.5901 0.099 Uiso 1 1 calc R . .
C51 C -0.2587(5) 0.1767(7) 0.6538(5) 0.067(3) Uani 1 1 d . . .
H51 H -0.2918 0.1282 0.6434 0.080 Uiso 1 1 calc R . .
C52 C -0.1944(4) 0.1571(6) 0.6996(4) 0.0525(19) Uani 1 1 d . . .
C53 C -0.1802(6) 0.0624(6) 0.7185(6) 0.076(3) Uani 1 1 d . . .
H53 H -0.2140 0.0178 0.7000 0.091 Uiso 1 1 calc R . .
C54 C -0.1201(6) 0.0342(7) 0.7620(6) 0.087(3) Uani 1 1 d . . .
H54 H -0.1133 -0.0282 0.7739 0.105 Uiso 1 1 calc R . .
C55 C -0.0695(5) 0.0995(6) 0.7884(5) 0.074(2) Uani 1 1 d . . .
H55 H -0.0270 0.0812 0.8171 0.089 Uiso 1 1 calc R . .
C56 C -0.0815(5) 0.1926(6) 0.7725(4) 0.058(2) Uani 1 1 d . . .
H56 H -0.0465 0.2356 0.7913 0.069 Uiso 1 1 calc R . .
C57 C -0.1434(4) 0.2245(5) 0.7297(4) 0.0461(17) Uani 1 1 d . . .
C58 C -0.0074(3) 0.4494(4) 0.5948(3) 0.0303(13) Uani 1 1 d . . .
C59 C -0.0038(3) 0.5525(4) 0.6111(3) 0.0300(13) Uani 1 1 d . . .
C60 C -0.0628(3) 0.6972(5) 0.5801(4) 0.0423(16) Uani 1 1 d . . .
C61 C -0.0473(4) 0.7374(5) 0.6479(4) 0.0488(17) Uani 1 1 d . . .
H61 H -0.0272 0.7008 0.6862 0.059 Uiso 1 1 calc R . .
C62 C -0.0609(4) 0.8296(6) 0.6598(4) 0.058(2) Uani 1 1 d . . .
H62 H -0.0522 0.8538 0.7059 0.070 Uiso 1 1 calc R . .
C63 C -0.0878(5) 0.8866(6) 0.6028(5) 0.067(2) Uani 1 1 d . . .
H63 H -0.0946 0.9497 0.6103 0.080 Uiso 1 1 calc R . .
C64 C -0.1040(4) 0.8499(5) 0.5360(4) 0.0526(19) Uani 1 1 d . . .
H64 H -0.1230 0.8882 0.4983 0.063 Uiso 1 1 calc R . .
C65 C -0.0928(4) 0.7566(5) 0.5229(4) 0.0468(17) Uani 1 1 d . . .
C66 C -0.1226(5) 0.7229(7) 0.4540(4) 0.067(2) Uani 1 1 d . . .
H66 H -0.1420 0.7674 0.4210 0.081 Uiso 1 1 calc R . .
C67 C -0.1771(5) 0.6131(9) 0.3621(5) 0.091(3) Uani 1 1 d U . .
H67A H -0.2094 0.5624 0.3710 0.109 Uiso 1 1 calc R . .
H67B H -0.2069 0.6664 0.3458 0.109 Uiso 1 1 calc R . .
C68 C -0.1309(6) 0.5858(8) 0.3068(4) 0.096(3) Uani 1 1 d . . .
H68A H -0.1621 0.5605 0.2660 0.116 Uiso 1 1 calc R . .
H68B H -0.1075 0.6410 0.2908 0.116 Uiso 1 1 calc R . .
C69 C -0.0742(5) 0.5175(10) 0.3312(4) 0.096(4) Uani 1 1 d . . .
H69A H -0.0278 0.5491 0.3431 0.116 Uiso 1 1 calc R . .
H69B H -0.0692 0.4744 0.2925 0.116 Uiso 1 1 calc R . .
C70 C -0.0998(4) 0.3749(7) 0.3909(4) 0.068(2) Uani 1 1 d . . .
H70 H -0.1056 0.3496 0.3451 0.081 Uiso 1 1 calc R . .
C71 C -0.1006(4) 0.3130(6) 0.4480(4) 0.0461(18) Uani 1 1 d . . .
C72 C -0.1224(4) 0.2198(6) 0.4332(5) 0.061(2) Uani 1 1 d . . .
H72 H -0.1384 0.2033 0.3860 0.073 Uiso 1 1 calc R . .
C73 C -0.1209(4) 0.1537(6) 0.4845(5) 0.061(2) Uani 1 1 d . . .
H73 H -0.1369 0.0935 0.4733 0.073 Uiso 1 1 calc R . .
C74 C -0.0953(4) 0.1778(5) 0.5529(4) 0.054(2) Uani 1 1 d . . .
H74 H -0.0940 0.1327 0.5884 0.065 Uiso 1 1 calc R . .
C75 C -0.0714(4) 0.2656(5) 0.5720(4) 0.0429(16) Uani 1 1 d . . .
H75 H -0.0527 0.2782 0.6193 0.051 Uiso 1 1 calc R . .
C76 C -0.0753(3) 0.3367(5) 0.5201(3) 0.0358(15) Uani 1 1 d . . .
C77 C 0.3933(3) 0.2758(4) 0.6039(3) 0.0246(12) Uani 1 1 d . . .
C78 C 0.4160(3) 0.3229(4) 0.5451(3) 0.0283(13) Uani 1 1 d . . .
H78 H 0.4558 0.3012 0.5241 0.034 Uiso 1 1 calc R . .
C79 C 0.3789(3) 0.4015(4) 0.5184(3) 0.0277(12) Uani 1 1 d . . .
C80 C 0.3169(3) 0.4308(4) 0.5472(3) 0.0297(12) Uani 1 1 d . . .
H80 H 0.2904 0.4816 0.5274 0.036 Uiso 1 1 calc R . .
C81 C 0.2945(3) 0.3847(4) 0.6052(3) 0.0286(12) Uani 1 1 d . . .
C82 C 0.3335(3) 0.3078(4) 0.6340(3) 0.0295(13) Uani 1 1 d . . .
H82 H 0.3192 0.2777 0.6736 0.035 Uiso 1 1 calc R . .
C83 C 0.4314(3) 0.1896(4) 0.6330(3) 0.0298(13) Uani 1 1 d . . .
C84 C 0.4039(4) 0.4525(4) 0.4556(3) 0.0381(15) Uani 1 1 d . . .
C85 C 0.2276(3) 0.4166(5) 0.6375(3) 0.0338(14) Uani 1 1 d . . .
C86 C 0.3565(3) -0.1835(4) 0.6935(3) 0.0341(13) Uani 1 1 d . . .
C87 C 0.2928(3) -0.2133(4) 0.7192(3) 0.0359(13) Uani 1 1 d . . .
H87 H 0.2603 -0.1699 0.7335 0.043 Uiso 1 1 calc R . .
C88 C 0.2776(3) -0.3071(4) 0.7236(3) 0.0356(13) Uani 1 1 d . . .
C89 C 0.3255(3) -0.3710(5) 0.6990(3) 0.0364(14) Uani 1 1 d . . .
H89 H 0.3151 -0.4341 0.7007 0.044 Uiso 1 1 calc R . .
C90 C 0.3884(3) -0.3417(4) 0.6720(3) 0.0353(13) Uani 1 1 d . . .
C91 C 0.4035(3) -0.2479(4) 0.6700(3) 0.0359(13) Uani 1 1 d . . .
H91 H 0.4458 -0.2279 0.6526 0.043 Uiso 1 1 calc R . .
C92 C 0.3769(3) -0.0825(4) 0.6931(3) 0.0353(13) Uani 1 1 d . . .
C93 C 0.2091(3) -0.3405(5) 0.7555(3) 0.0417(15) Uani 1 1 d . . .
C94 C 0.4397(3) -0.4112(5) 0.6478(3) 0.0390(13) Uani 1 1 d . . .
C95 C 0.1987(3) 0.1601(5) 0.8784(3) 0.0333(14) Uani 1 1 d . . .
C96 C 0.1668(3) 0.2431(4) 0.8541(3) 0.0314(13) Uani 1 1 d . . .
H96 H 0.1840 0.2749 0.8166 0.038 Uiso 1 1 calc R . .
C97 C 0.1085(3) 0.2789(4) 0.8862(3) 0.0307(13) Uani 1 1 d . . .
C98 C 0.0822(3) 0.2283(4) 0.9405(3) 0.0295(13) Uani 1 1 d . . .
H98 H 0.0431 0.2518 0.9615 0.035 Uiso 1 1 calc R . .
C99 C 0.1123(3) 0.1445(5) 0.9640(3) 0.0351(13) Uani 1 1 d . . .
C100 C 0.1724(3) 0.1098(5) 0.9328(3) 0.0373(14) Uani 1 1 d . . .
H100 H 0.1942 0.0539 0.9484 0.045 Uiso 1 1 calc R . .
C101 C 0.2654(3) 0.1244(5) 0.8465(3) 0.0406(16) Uani 1 1 d . . .
C102 C 0.0786(3) 0.3741(4) 0.8667(3) 0.0308(13) Uani 1 1 d . . .
C103 C 0.0862(3) 0.0938(5) 1.0261(3) 0.0390(15) Uani 1 1 d . . .
O30 O 0.0173(18) 0.902(2) 0.9047(12) 0.251(17) Uani 0.50 1 d P A 1
O30' O -0.0042(14) 0.8283(17) 0.8435(7) 0.217(15) Uani 0.50 1 d P B 2

loop_
_atom_site_aniso_label
_atom_site_aniso_U_11
_atom_site_aniso_U_22
_atom_site_aniso_U_33
_atom_site_aniso_U_23
_atom_site_aniso_U_13
_atom_site_aniso_U_12
Cd1 0.02832(19) 0.0253(2) 0.02616(19) -0.00090(18) 0.00232(14) 0.00141(18)
Cd2 0.0350(2) 0.0281(2) 0.0265(2) 0.00090(17) 0.00827(16) 0.00364(18)
Cd3 0.0324(2) 0.0293(2) 0.0305(2) 0.00092(18) 0.00526(16) 0.00206(18)
Cd4 0.0342(2) 0.0312(2) 0.0327(2) -0.0050(2) 0.00416(16) 0.0042(2)
Ni1 0.0312(4) 0.0801(7) 0.0306(4) -0.0123(4) -0.0029(3) 0.0041(4)
Ni2 0.0376(4) 0.0332(4) 0.0309(4) 0.0014(3) -0.0016(3) 0.0059(3)
Ni3 0.0362(4) 0.0776(7) 0.0274(4) -0.0041(4) 0.0022(3) -0.0137(4)
Ni4 0.0347(4) 0.0462(5) 0.0281(3) 0.0023(4) -0.0004(3) 0.0037(4)
O1 0.046(2) 0.035(3) 0.041(2) -0.003(2) -0.012(2) 0.001(2)
O2 0.043(2) 0.044(3) 0.040(2) 0.007(2) -0.0073(19) -0.001(2)
O3 0.063(3) 0.025(2) 0.034(2) 0.004(2) -0.009(2) 0.004(2)
O4 0.047(2) 0.026(2) 0.035(2) -0.0061(19) -0.0010(19) 0.003(2)
O5 0.046(2) 0.040(3) 0.036(2) -0.001(2) -0.0072(19) 0.006(2)
O6 0.057(3) 0.034(3) 0.055(3) 0.005(2) -0.010(2) -0.001(2)
O7 0.048(3) 0.032(3) 0.038(2) 0.003(2) -0.006(2) -0.004(2)
O8 0.042(2) 0.029(2) 0.035(2) -0.003(2) -0.0008(18) 0.002(2)
O9 0.051(2) 0.035(3) 0.029(2) -0.0019(19) 0.0018(18) 0.017(2)
O10 0.043(2) 0.051(3) 0.042(2) 0.022(2) 0.0093(19) 0.006(2)
O11 0.042(2) 0.039(3) 0.040(2) 0.011(2) 0.0174(19) 0.012(2)
O12 0.047(2) 0.047(3) 0.042(2) 0.010(2) 0.0134(19) 0.024(2)
O13 0.063(3) 0.057(4) 0.058(3) 0.038(3) 0.019(2) 0.012(3)
O14 0.050(3) 0.055(3) 0.044(2) 0.020(2) 0.025(2) 0.005(2)
O15 0.055(3) 0.046(3) 0.058(3) 0.000(2) 0.027(2) -0.018(2)
O16 0.045(2) 0.033(3) 0.066(3) -0.006(2) 0.002(2) 0.002(2)
O17 0.053(3) 0.066(4) 0.091(4) -0.005(3) 0.035(3) -0.010(3)
O18 0.064(3) 0.044(3) 0.051(3) -0.001(2) 0.004(2) -0.028(2)
O19 0.060(3) 0.049(3) 0.067(3) -0.002(3) 0.015(2) 0.009(2)
O20 0.100(4) 0.057(4) 0.104(5) 0.017(4) 0.062(4) 0.025(3)
O21 0.081(4) 0.078(4) 0.091(4) 0.042(4) 0.057(3) 0.056(3)
O22 0.041(2) 0.038(3) 0.059(3) 0.002(2) 0.028(2) 0.004(2)
O23 0.057(3) 0.063(4) 0.053(3) 0.033(3) 0.021(2) 0.012(3)
O24 0.050(2) 0.042(3) 0.038(2) 0.002(2) -0.003(2) 0.016(2)
O25 0.100(4) 0.057(4) 0.079(4) 0.026(3) 0.069(3) 0.024(3)
O26 0.074(3) 0.071(4) 0.078(4) 0.041(4) 0.038(3) 0.019(3)
O27 0.056(3) 0.075(4) 0.046(3) -0.005(3) 0.019(2) -0.023(3)
O28 0.098(5) 0.153(8) 0.110(6) 0.021(6) -0.011(4) -0.018(5)
O29 0.139(6) 0.080(6) 0.178(9) 0.024(6) 0.080(6) -0.002(5)
N1 0.030(3) 0.055(4) 0.030(3) -0.012(2) 0.000(2) 0.000(2)
N2 0.035(3) 0.062(4) 0.034(3) 0.000(3) -0.002(2) 0.008(3)
N3 0.046(3) 0.121(7) 0.036(3) -0.024(4) -0.008(3) 0.020(4)
N4 0.035(3) 0.109(7) 0.047(4) -0.028(4) 0.002(3) -0.008(4)
N5 0.040(3) 0.029(3) 0.030(3) 0.000(2) -0.003(2) 0.000(2)
N6 0.036(3) 0.031(3) 0.030(2) 0.000(2) 0.005(2) 0.007(2)
N7 0.094(5) 0.040(4) 0.045(3) 0.010(3) -0.002(3) 0.020(4)
N8 0.066(4) 0.050(4) 0.040(3) 0.002(3) -0.008(3) 0.004(3)
N9 0.039(3) 0.045(3) 0.031(3) -0.007(2) 0.006(2) -0.008(2)
N10 0.031(3) 0.065(4) 0.040(3) 0.013(3) 0.001(2) -0.003(3)
N11 0.034(3) 0.151(8) 0.030(3) 0.008(4) 0.001(2) -0.023(4)
N12 0.042(3) 0.113(7) 0.031(3) -0.037(4) 0.010(2) -0.027(4)
N13 0.036(3) 0.038(3) 0.027(2) -0.003(2) -0.001(2) -0.002(2)
N14 0.038(3) 0.037(3) 0.026(2) 0.001(2) 0.002(2) 0.010(2)
N15 0.073(4) 0.072(5) 0.043(3) 0.007(3) -0.005(3) 0.018(4)
N16 0.079(4) 0.078(6) 0.032(3) 0.000(3) -0.008(3) 0.012(4)
C1 0.027(3) 0.044(4) 0.031(3) -0.007(3) 0.006(2) 0.002(3)
C2 0.029(3) 0.056(4) 0.026(3) -0.001(3) 0.002(2) 0.000(3)
C3 0.043(4) 0.082(7) 0.043(4) 0.013(4) -0.005(3) 0.015(4)
C4 0.062(5) 0.070(6) 0.068(5) 0.003(5) -0.014(4) 0.019(5)
C5 0.076(6) 0.068(7) 0.094(7) 0.015(5) -0.009(5) 0.026(5)
C6 0.103(5) 0.099(5) 0.099(5) 0.010(4) 0.004(4) 0.022(4)
C7 0.101(7) 0.123(10) 0.066(6) 0.022(7) -0.024(5) 0.049(7)
C8 0.069(5) 0.110(8) 0.042(4) 0.007(5) -0.017(4) 0.037(5)
C9 0.071(6) 0.137(11) 0.041(4) 0.002(6) -0.012(4) 0.046(7)
C10 0.080(6) 0.145(10) 0.034(4) -0.031(5) -0.009(4) 0.019(6)
C11 0.079(4) 0.101(5) 0.069(4) -0.016(4) -0.014(4) -0.002(4)
C12 0.033(4) 0.158(11) 0.072(6) -0.039(7) -0.010(4) -0.004(5)
C13 0.052(5) 0.105(8) 0.058(5) -0.044(6) 0.026(4) -0.032(5)
C14 0.042(4) 0.071(6) 0.051(4) -0.026(4) 0.020(3) -0.016(4)
C15 0.075(6) 0.067(6) 0.091(6) -0.039(5) 0.045(5) -0.033(5)
C16 0.090(7) 0.046(6) 0.111(8) -0.028(5) 0.040(6) -0.008(5)
C17 0.075(5) 0.044(5) 0.081(6) -0.005(4) 0.011(4) 0.009(4)
C18 0.065(5) 0.045(4) 0.054(4) -0.012(4) 0.006(4) -0.005(4)
C19 0.048(4) 0.051(4) 0.041(4) -0.012(3) 0.019(3) -0.007(3)
C20 0.040(3) 0.033(3) 0.024(3) -0.001(3) 0.008(2) 0.003(3)
C21 0.040(3) 0.027(3) 0.027(3) 0.001(2) 0.010(2) -0.001(3)
C22 0.038(3) 0.028(3) 0.045(4) -0.004(3) 0.006(3) 0.005(3)
C23 0.062(4) 0.041(4) 0.052(4) -0.007(3) -0.001(3) 0.015(4)
C24 0.088(6) 0.045(5) 0.071(5) -0.025(4) 0.002(5) 0.012(4)
C25 0.084(6) 0.040(5) 0.083(6) -0.018(4) 0.004(5) 0.017(4)
C26 0.065(5) 0.031(4) 0.072(5) 0.001(4) 0.006(4) 0.016(4)
C27 0.045(4) 0.041(4) 0.047(4) 0.000(3) 0.011(3) 0.006(3)
C28 0.089(6) 0.044(5) 0.050(4) 0.009(4) -0.002(4) 0.012(4)
C29 0.091(6) 0.059(6) 0.075(6) 0.011(5) -0.040(5) 0.008(5)
C30 0.114(7) 0.057(5) 0.043(4) 0.011(4) -0.011(4) 0.019(5)
C31 0.087(6) 0.084(7) 0.041(4) 0.011(4) 0.016(4) -0.002(5)
C32 0.064(4) 0.061(5) 0.037(4) -0.002(4) -0.010(3) -0.002(4)
C33 0.053(4) 0.036(4) 0.040(4) -0.002(3) -0.001(3) 0.003(3)
C34 0.052(4) 0.052(5) 0.049(4) -0.017(4) -0.009(3) 0.006(4)
C35 0.051(4) 0.037(4) 0.060(4) -0.015(4) 0.011(3) -0.006(3)
C36 0.059(4) 0.034(4) 0.059(4) -0.004(3) 0.025(4) -0.004(3)
C37 0.050(4) 0.037(4) 0.040(4) 0.000(3) 0.013(3) 0.000(3)
C38 0.035(3) 0.033(4) 0.041(3) -0.010(3) 0.008(3) -0.003(3)
C39 0.030(3) 0.042(4) 0.031(3) 0.000(3) 0.008(2) 0.001(3)
C40 0.027(3) 0.045(4) 0.029(3) 0.005(3) 0.002(2) 0.004(3)
C41 0.027(3) 0.081(7) 0.066(5) 0.038(5) 0.005(3) 0.004(4)
C42 0.045(4) 0.073(7) 0.117(8) 0.052(7) 0.014(5) 0.021(4)
C43 0.059(5) 0.096(9) 0.157(11) 0.076(8) 0.009(6) 0.023(6)
C44 0.084(5) 0.100(5) 0.108(5) 0.032(4) 0.001(4) 0.010(4)
C45 0.080(4) 0.103(5) 0.091(5) 0.027(4) -0.003(4) 0.002(4)
C46 0.045(4) 0.120(9) 0.078(6) 0.067(7) -0.010(4) -0.004(5)
C47 0.038(4) 0.181(14) 0.046(5) 0.046(7) -0.010(3) -0.011(6)
C48 0.058(5) 0.204(14) 0.030(4) -0.020(6) 0.007(3) -0.021(6)
C49 0.053(5) 0.179(13) 0.052(5) -0.031(6) -0.004(4) -0.030(6)
C50 0.043(4) 0.149(10) 0.053(5) -0.039(6) 0.001(3) -0.035(5)
C51 0.065(5) 0.079(7) 0.064(5) -0.030(5) 0.033(4) -0.033(5)
C52 0.056(4) 0.056(5) 0.051(4) -0.020(4) 0.027(3) -0.016(4)
C53 0.098(7) 0.045(5) 0.098(7) -0.032(5) 0.059(6) -0.035(5)
C54 0.128(9) 0.043(5) 0.101(7) -0.014(6) 0.055(7) 0.002(6)
C55 0.108(7) 0.040(5) 0.077(6) -0.009(4) 0.021(5) 0.017(5)
C56 0.077(5) 0.044(5) 0.053(4) -0.007(4) 0.014(4) -0.002(4)
C57 0.071(5) 0.036(4) 0.036(3) -0.011(3) 0.025(3) -0.006(4)
C58 0.034(3) 0.032(3) 0.025(3) -0.002(2) 0.004(2) -0.004(3)
C59 0.027(3) 0.033(4) 0.031(3) -0.002(2) 0.007(2) -0.001(2)
C60 0.037(3) 0.047(4) 0.044(4) 0.009(3) 0.009(3) 0.006(3)
C61 0.060(4) 0.038(4) 0.047(4) 0.001(3) 0.005(3) 0.012(3)
C62 0.072(5) 0.040(4) 0.060(5) -0.007(4) 0.000(4) 0.011(4)
C63 0.080(6) 0.031(4) 0.088(6) 0.006(4) 0.007(5) 0.017(4)
C64 0.059(4) 0.039(4) 0.060(5) 0.010(4) 0.005(4) 0.010(4)
C65 0.045(4) 0.041(4) 0.054(4) 0.006(3) 0.004(3) 0.007(3)
C66 0.097(6) 0.057(6) 0.048(5) 0.023(4) 0.003(4) 0.028(5)
C67 0.085(4) 0.102(5) 0.078(4) -0.002(4) -0.016(4) 0.019(4)
C68 0.139(9) 0.101(8) 0.042(4) 0.007(5) -0.013(5) 0.041(8)
C69 0.081(6) 0.165(12) 0.043(4) 0.030(6) 0.008(4) 0.017(7)
C70 0.071(5) 0.079(7) 0.046(4) -0.020(4) -0.022(4) 0.007(5)
C71 0.036(3) 0.057(5) 0.042(4) -0.014(3) -0.007(3) 0.002(3)
C72 0.043(4) 0.064(6) 0.071(5) -0.044(5) -0.005(4) 0.000(4)
C73 0.054(4) 0.053(5) 0.079(6) -0.030(5) 0.022(4) -0.014(4)
C74 0.066(5) 0.035(4) 0.065(5) -0.017(4) 0.023(4) -0.009(4)
C75 0.044(4) 0.046(4) 0.041(3) -0.012(3) 0.015(3) -0.011(3)
C76 0.031(3) 0.042(4) 0.036(3) -0.015(3) 0.009(3) -0.007(3)
C77 0.023(3) 0.025(3) 0.025(3) 0.001(2) -0.001(2) 0.003(2)
C78 0.028(3) 0.033(3) 0.025(3) -0.002(2) 0.006(2) -0.001(2)
C79 0.029(3) 0.028(3) 0.026(3) 0.002(2) 0.003(2) -0.001(2)
C80 0.035(3) 0.026(3) 0.027(3) 0.003(2) 0.002(2) 0.007(2)
C81 0.028(3) 0.028(3) 0.030(3) 0.002(2) 0.003(2) 0.007(2)
C82 0.032(3) 0.033(3) 0.024(3) 0.001(2) 0.006(2) 0.001(3)
C83 0.024(3) 0.031(3) 0.033(3) 0.006(3) 0.000(2) -0.004(2)
C84 0.054(4) 0.028(3) 0.033(3) 0.002(3) 0.010(3) -0.007(3)
C85 0.038(3) 0.031(3) 0.034(3) -0.009(3) 0.011(3) 0.003(3)
C86 0.040(3) 0.032(3) 0.029(3) 0.002(3) 0.001(2) -0.008(3)
C87 0.035(3) 0.037(4) 0.035(3) -0.010(3) 0.001(2) -0.007(3)
C88 0.037(3) 0.043(4) 0.026(3) -0.002(3) 0.002(2) -0.012(3)
C89 0.042(3) 0.031(3) 0.033(3) 0.000(3) -0.006(3) -0.008(3)
C90 0.044(3) 0.035(3) 0.025(3) -0.001(2) -0.004(2) -0.001(3)
C91 0.037(3) 0.041(4) 0.030(3) -0.002(3) 0.005(2) -0.009(3)
C92 0.043(3) 0.031(3) 0.030(3) -0.007(3) 0.001(3) -0.007(3)
C93 0.041(3) 0.047(4) 0.037(3) -0.009(3) 0.006(3) -0.014(3)
C94 0.050(3) 0.033(4) 0.033(3) -0.005(3) -0.001(3) 0.002(3)
C95 0.038(3) 0.035(4) 0.029(3) -0.003(3) 0.011(2) 0.001(3)
C96 0.035(3) 0.034(4) 0.027(3) 0.002(2) 0.010(2) -0.002(3)
C97 0.030(3) 0.036(4) 0.026(3) -0.004(3) 0.003(2) -0.004(3)
C98 0.026(3) 0.036(4) 0.028(3) -0.004(3) 0.009(2) -0.002(3)
C99 0.042(3) 0.032(3) 0.033(3) 0.000(3) 0.011(2) -0.006(3)
C100 0.043(3) 0.034(4) 0.037(3) -0.001(3) 0.011(3) 0.008(3)
C101 0.046(4) 0.043(4) 0.035(3) 0.004(3) 0.015(3) 0.008(3)
C102 0.023(3) 0.034(3) 0.035(3) -0.001(3) 0.001(2) 0.002(2)
C103 0.038(3) 0.044(4) 0.037(3) 0.005(3) 0.009(3) -0.007(3)
O30 0.40(4) 0.22(3) 0.122(17) -0.016(18) -0.04(2) 0.21(3)
O30' 0.36(3) 0.25(3) 0.029(6) -0.012(10) -0.018(11) 0.26(2)

loop_
_atom_type_symbol
_atom_type_description
_atom_type_scat_dispersion_real
_atom_type_scat_dispersion_imag
_atom_type_scat_source
C C 0.0033 0.0016 'International Tables Vol C Tables 4.2.6.8 and 6.1.1.4'
H H 0.0000 0.0000 'International Tables Vol C Tables 4.2.6.8 and 6.1.1.4'
N N 0.0061 0.0033 'International Tables Vol C Tables 4.2.6.8 and 6.1.1.4'
O O 0.0106 0.0060 'International Tables Vol C Tables 4.2.6.8 and 6.1.1.4'
Ni Ni 0.3393 1.1124 'International Tables Vol C Tables 4.2.6.8 and 6.1.1.4'
Cd Cd -0.8075 1.2024 'International Tables Vol C Tables 4.2.6.8 and 6.1.1.4'

loop_
_geom_angle_atom_site_label_1
_geom_angle_atom_site_label_2
_geom_angle_atom_site_label_3
_geom_angle
_geom_angle_site_symmetry_1
_geom_angle_site_symmetry_3
_geom_angle_publ_flag
O9 Cd1 O15 103.58(18) . . ?
O9 Cd1 O14 97.91(17) . 2_646 ?
O15 Cd1 O14 83.20(17) . 2_646 ?
O9 Cd1 O2 149.05(18) . . ?
O15 Cd1 O2 91.60(18) . . ?
O14 Cd1 O2 110.72(19) 2_646 . ?
O9 Cd1 O1 80.52(16) . . ?
O15 Cd1 O1 132.39(17) . . ?
O14 Cd1 O1 144.01(16) 2_646 . ?
O2 Cd1 O1 69.48(17) . . ?
O9 Cd1 O13 98.95(17) . 2_646 ?
O15 Cd1 O13 133.20(17) . 2_646 ?
O14 Cd1 O13 53.18(15) 2_646 2_646 ?
O2 Cd1 O13 89.41(17) . 2_646 ?
O1 Cd1 O13 91.28(16) . 2_646 ?
O16 Cd2 O10 96.21(19) . . ?
O16 Cd2 O22 104.00(17) . . ?
O10 Cd2 O22 99.03(17) . . ?
O16 Cd2 O3 156.44(17) . . ?
O10 Cd2 O3 91.42(17) . . ?
O22 Cd2 O3 96.72(17) . . ?
O16 Cd2 O4 85.59(16) . . ?
O10 Cd2 O4 119.16(15) . . ?
O22 Cd2 O4 139.60(16) . . ?
O3 Cd2 O4 71.27(15) . . ?
O16 Cd2 O21 86.8(2) . . ?
O10 Cd2 O21 152.84(16) . . ?
O22 Cd2 O21 54.32(17) . . ?
O3 Cd2 O21 96.5(2) . . ?
O4 Cd2 O21 87.95(16) . . ?
O16 Cd2 C101 96.14(19) . . ?
O10 Cd2 C101 125.95(19) . . ?
O22 Cd2 C101 27.07(19) . . ?
O3 Cd2 C101 97.32(19) . . ?
O4 Cd2 C101 114.12(18) . . ?
O21 Cd2 C101 27.25(19) . . ?
O23 Cd3 O18 100.3(2) . 1_565 ?
O23 Cd3 O11 99.95(17) . . ?
O18 Cd3 O11 90.85(18) 1_565 . ?
O23 Cd3 O8 111.55(16) . . ?
O18 Cd3 O8 95.60(18) 1_565 . ?
O11 Cd3 O8 146.03(14) . . ?
O23 Cd3 O7 91.44(19) . . ?
O18 Cd3 O7 165.27(17) 1_565 . ?
O11 Cd3 O7 95.94(17) . . ?
O8 Cd3 O7 71.60(16) . . ?
O23 Cd3 O12 155.07(18) . . ?
O18 Cd3 O12 85.65(17) 1_565 . ?
O11 Cd3 O12 55.50(15) . . ?
O8 Cd3 O12 91.72(15) . . ?
O7 Cd3 O12 87.46(16) . . ?
O23 Cd3 C85 128.2(2) . . ?
O18 Cd3 C85 86.30(19) 1_565 . ?
O11 Cd3 C85 28.29(18) . . ?
O8 Cd3 C85 118.86(18) . . ?
O7 Cd3 C85 93.50(18) . . ?
O12 Cd3 C85 27.30(18) . . ?
O24 Cd4 O6 143.25(18) . . ?
O24 Cd4 O25 102.9(2) . 2_557 ?
O6 Cd4 O25 112.8(2) . 2_557 ?
O24 Cd4 O27 110.74(19) . . ?
O6 Cd4 O27 84.59(18) . . ?
O25 Cd4 O27 80.21(19) 2_557 . ?
O24 Cd4 O5 77.03(16) . . ?
O6 Cd4 O5 69.60(16) . . ?
O25 Cd4 O5 141.99(17) 2_557 . ?
O27 Cd4 O5 136.17(17) . . ?
O24 Cd4 O26 96.4(2) . 2_557 ?
O6 Cd4 O26 98.1(2) . 2_557 ?
O25 Cd4 O26 52.66(18) 2_557 2_557 ?
O27 Cd4 O26 130.1(2) . 2_557 ?
O5 Cd4 O26 89.37(17) . 2_557 ?
O24 Cd4 C103 101.09(18) . 2_557 ?
O6 Cd4 C103 106.81(18) . 2_557 ?
O25 Cd4 C103 26.37(19) 2_557 2_557 ?
O27 Cd4 C103 105.3(2) . 2_557 ?
O5 Cd4 C103 115.66(18) . 2_557 ?
O26 Cd4 C103 26.29(19) 2_557 2_557 ?
N2 Ni1 N4 163.8(3) . . ?
N2 Ni1 N1 86.8(2) . . ?
N4 Ni1 N1 93.7(3) . . ?
N2 Ni1 N3 92.2(3) . . ?
N4 Ni1 N3 91.7(4) . . ?
N1 Ni1 N3 163.6(2) . . ?
N7 Ni2 N6 94.8(3) . . ?
N7 Ni2 N5 172.0(3) . . ?
N6 Ni2 N5 86.4(2) . . ?
N7 Ni2 N8 89.4(3) . . ?
N6 Ni2 N8 163.4(2) . . ?
N5 Ni2 N8 91.8(2) . . ?
N11 Ni3 N9 163.1(3) . . ?
N11 Ni3 N12 90.2(4) . . ?
N9 Ni3 N12 93.7(3) . . ?
N11 Ni3 N10 94.0(3) . . ?
N9 Ni3 N10 86.8(2) . . ?
N12 Ni3 N10 163.9(2) . . ?
N15 Ni4 N13 171.9(3) . . ?
N15 Ni4 N14 94.6(3) . . ?
N13 Ni4 N14 85.5(2) . . ?
N15 Ni4 N16 90.8(3) . . ?
N13 Ni4 N16 91.0(3) . . ?
N14 Ni4 N16 165.9(3) . . ?
C1 O1 Cd1 116.1(4) . . ?
C2 O2 Cd1 119.6(4) . . ?
C20 O3 Cd2 114.8(4) . . ?
C21 O4 Cd2 116.7(4) . . ?
C39 O5 Cd4 116.2(4) . . ?
C40 O6 Cd4 120.1(4) . . ?
C58 O7 Cd3 113.4(4) . . ?
C59 O8 Cd3 116.2(4) . . ?
C83 O9 Cd1 108.4(4) . . ?
C83 O10 Cd2 155.2(4) . . ?
C85 O11 Cd3 93.9(4) . . ?
C85 O12 Cd3 87.0(4) . . ?
C84 O13 Cd1 86.1(4) . 2_656 ?
C84 O14 Cd1 99.4(4) . 2_656 ?
C92 O15 Cd1 154.0(5) . . ?
C92 O16 Cd2 110.9(4) . . ?
C93 O18 Cd3 132.2(4) . 1_545 ?
C94 O20 H20 109.5 . . ?
C101 O21 Cd2 84.6(4) . . ?
C101 O22 Cd2 97.9(4) . . ?
C102 O23 Cd3 167.1(4) . . ?
C102 O24 Cd4 108.4(4) . . ?
C103 O25 Cd4 99.0(5) . 2_547 ?
C103 O26 Cd4 87.0(4) . 2_547 ?
Cd4 O27 H27A 100.5 . . ?
Cd4 O27 H27B 115.0 . . ?
H27A O27 H27B 119.4 . . ?
C1 N1 C19 120.2(5) . . ?
C1 N1 Ni1 111.6(5) . . ?
C19 N1 Ni1 128.1(4) . . ?
C2 N2 C3 120.1(7) . . ?
C2 N2 Ni1 113.4(6) . . ?
C3 N2 Ni1 126.2(4) . . ?
C9 N3 C10 119.8(8) . . ?
C9 N3 Ni1 126.4(6) . . ?
C10 N3 Ni1 113.3(7) . . ?
C13 N4 C12 115.2(9) . . ?
C13 N4 Ni1 127.6(6) . . ?
C12 N4 Ni1 116.8(8) . . ?
C20 N5 C38 122.3(6) . . ?
C20 N5 Ni2 111.5(4) . . ?
C38 N5 Ni2 126.1(4) . . ?
C21 N6 C22 120.0(5) . . ?
C21 N6 Ni2 110.2(4) . . ?
C22 N6 Ni2 128.3(4) . . ?
C28 N7 C29 116.2(7) . . ?
C28 N7 Ni2 126.4(6) . . ?
C29 N7 Ni2 117.1(5) . . ?
C32 N8 C31 119.2(7) . . ?
C32 N8 Ni2 124.9(5) . . ?
C31 N8 Ni2 114.8(5) . . ?
C39 N9 C57 120.8(5) . . ?
C39 N9 Ni3 113.3(4) . . ?
C57 N9 Ni3 125.8(4) . . ?
C40 N10 C41 120.4(7) . . ?
C40 N10 Ni3 112.7(5) . . ?
C41 N10 Ni3 126.0(5) . . ?
C47 N11 C48 117.8(9) . . ?
C47 N11 Ni3 125.2(8) . . ?
C48 N11 Ni3 116.4(8) . . ?
C51 N12 C50 118.8(8) . . ?
C51 N12 Ni3 126.5(6) . . ?
C50 N12 Ni3 114.3(7) . . ?
C58 N13 C76 122.2(6) . . ?
C58 N13 Ni4 111.5(4) . . ?
C76 N13 Ni4 126.2(4) . . ?
C59 N14 C60 121.1(5) . . ?
C59 N14 Ni4 110.6(4) . . ?
C60 N14 Ni4 127.3(4) . . ?
C66 N15 C67 118.9(8) . . ?
C66 N15 Ni4 126.4(6) . . ?
C67 N15 Ni4 114.2(7) . . ?
C70 N16 C69 119.2(8) . . ?
C70 N16 Ni4 125.6(6) . . ?
C69 N16 Ni4 114.4(7) . . ?
O1 C1 N1 128.5(6) . . ?
O1 C1 C2 117.3(6) . . ?
N1 C1 C2 114.2(5) . . ?
O2 C2 N2 128.9(7) . . ?
O2 C2 C1 117.3(5) . . ?
N2 C2 C1 113.8(6) . . ?
C4 C3 C8 117.0(9) . . ?
C4 C3 N2 124.8(7) . . ?
C8 C3 N2 118.1(8) . . ?
C5 C4 C3 122.7(9) . . ?
C5 C4 H4 118.6 . . ?
C3 C4 H4 118.6 . . ?
C6 C5 C4 121.8(12) . . ?
C6 C5 H5 119.1 . . ?
C4 C5 H5 119.1 . . ?
C5 C6 C7 117.5(12) . . ?
C5 C6 H6 121.2 . . ?
C7 C6 H6 121.2 . . ?
C6 C7 C8 123.6(9) . . ?
C6 C7 H7 118.2 . . ?
C8 C7 H7 118.2 . . ?
C7 C8 C9 118.6(8) . . ?
C7 C8 C3 117.2(10) . . ?
C9 C8 C3 124.2(10) . . ?
N3 C9 C8 126.3(9) . . ?
N3 C9 H9 116.9 . . ?
C8 C9 H9 116.9 . . ?
N3 C10 C11 111.0(7) . . ?
N3 C10 H10A 109.4 . . ?
C11 C10 H10A 109.4 . . ?
N3 C10 H10B 109.4 . . ?
C11 C10 H10B 109.4 . . ?
H10A C10 H10B 108.0 . . ?
C12 C11 C10 111.9(7) . . ?
C12 C11 H11A 109.2 . . ?
C10 C11 H11A 109.2 . . ?
C12 C11 H11B 109.2 . . ?
C10 C11 H11B 109.2 . . ?
H11A C11 H11B 107.9 . . ?
N4 C12 C11 111.1(7) . . ?
N4 C12 H12A 109.4 . . ?
C11 C12 H12A 109.4 . . ?
N4 C12 H12B 109.4 . . ?
C11 C12 H12B 109.4 . . ?
H12A C12 H12B 108.0 . . ?
N4 C13 C14 125.8(8) . . ?
N4 C13 H13 117.1 . . ?
C14 C13 H13 117.1 . . ?
C15 C14 C19 118.4(8) . . ?
C15 C14 C13 117.5(8) . . ?
C19 C14 C13 124.0(8) . . ?
C16 C15 C14 123.2(8) . . ?
C16 C15 H15 118.4 . . ?
C14 C15 H15 118.4 . . ?
C15 C16 C17 117.5(9) . . ?
C15 C16 H16 121.3 . . ?
C17 C16 H16 121.3 . . ?
C16 C17 C18 122.7(9) . . ?
C16 C17 H17 118.6 . . ?
C18 C17 H17 118.6 . . ?
C17 C18 C19 121.4(8) . . ?
C17 C18 H18 119.3 . . ?
C19 C18 H18 119.3 . . ?
C18 C19 N1 124.8(6) . . ?
C18 C19 C14 116.5(7) . . ?
N1 C19 C14 118.6(7) . . ?
O3 C20 N5 127.9(6) . . ?
O3 C20 C21 119.0(5) . . ?
N5 C20 C21 113.1(6) . . ?
O4 C21 N6 130.0(6) . . ?
O4 C21 C20 117.4(6) . . ?
N6 C21 C20 112.6(5) . . ?
N6 C22 C23 122.8(6) . . ?
N6 C22 C27 119.1(6) . . ?
C23 C22 C27 117.9(6) . . ?
C24 C23 C22 120.1(8) . . ?
C24 C23 H23 120.0 . . ?
C22 C23 H23 120.0 . . ?
C25 C24 C23 122.2(8) . . ?
C25 C24 H24 118.9 . . ?
C23 C24 H24 118.9 . . ?
C26 C25 C24 118.6(8) . . ?
C26 C25 H25 120.7 . . ?
C24 C25 H25 120.7 . . ?
C25 C26 C27 121.2(8) . . ?
C25 C26 H26 119.4 . . ?
C27 C26 H26 119.4 . . ?
C26 C27 C22 119.9(7) . . ?
C26 C27 C28 115.4(7) . . ?
C22 C27 C28 124.4(7) . . ?
N7 C28 C27 126.6(8) . . ?
N7 C28 H28 116.7 . . ?
C27 C28 H28 116.7 . . ?
C30 C29 N7 110.5(7) . . ?
C30 C29 H29A 109.6 . . ?
N7 C29 H29A 109.6 . . ?
C30 C29 H29B 109.6 . . ?
N7 C29 H29B 109.6 . . ?
H29A C29 H29B 108.1 . . ?
C29 C30 C31 112.6(7) . . ?
C29 C30 H30A 109.1 . . ?
C31 C30 H30A 109.1 . . ?
C29 C30 H30B 109.1 . . ?
C31 C30 H30B 109.1 . . ?
H30A C30 H30B 107.8 . . ?
N8 C31 C30 111.6(7) . . ?
N8 C31 H31A 109.3 . . ?
C30 C31 H31A 109.3 . . ?
N8 C31 H31B 109.3 . . ?
C30 C31 H31B 109.3 . . ?
H31A C31 H31B 108.0 . . ?
N8 C32 C33 126.0(7) . . ?
N8 C32 H32 117.0 . . ?
C33 C32 H32 117.0 . . ?
C34 C33 C38 119.8(7) . . ?
C34 C33 C32 119.1(7) . . ?
C38 C33 C32 120.3(6) . . ?
C35 C34 C33 122.3(7) . . ?
C35 C34 H34 118.8 . . ?
C33 C34 H34 118.8 . . ?
C34 C35 C36 117.5(7) . . ?
C34 C35 H35 121.3 . . ?
C36 C35 H35 121.3 . . ?
C37 C36 C35 122.7(7) . . ?
C37 C36 H36 118.6 . . ?
C35 C36 H36 118.6 . . ?
C36 C37 C38 120.1(7) . . ?
C36 C37 H37 119.9 . . ?
C38 C37 H37 119.9 . . ?
C37 C38 N5 122.5(6) . . ?
C37 C38 C33 117.5(6) . . ?
N5 C38 C33 120.0(6) . . ?
O5 C39 N9 130.2(6) . . ?
O5 C39 C40 116.0(6) . . ?
N9 C39 C40 113.7(5) . . ?
O6 C40 N10 128.7(7) . . ?
O6 C40 C39 117.9(5) . . ?
N10 C40 C39 113.4(6) . . ?
C42 C41 N10 123.3(7) . . ?
C42 C41 C46 119.0(9) . . ?
N10 C41 C46 117.7(10) . . ?
C41 C42 C43 121.2(11) . . ?
C41 C42 H42 119.4 . . ?
C43 C42 H42 119.4 . . ?
C44 C43 C42 117.6(14) . . ?
C44 C43 H43 121.2 . . ?
C42 C43 H43 121.2 . . ?
C45 C44 C43 122.6(12) . . ?
C45 C44 H44 118.7 . . ?
C43 C44 H44 118.7 . . ?
C44 C45 C46 120.9(11) . . ?
C44 C45 H45 119.5 . . ?
C46 C45 H45 119.5 . . ?
C45 C46 C41 118.6(12) . . ?
C45 C46 C47 117.9(9) . . ?
C41 C46 C47 123.5(9) . . ?
N11 C47 C46 127.7(8) . . ?
N11 C47 H47 116.2 . . ?
C46 C47 H47 116.2 . . ?
N11 C48 C49 111.7(7) . . ?
N11 C48 H48A 109.3 . . ?
C49 C48 H48A 109.3 . . ?
N11 C48 H48B 109.3 . . ?
C49 C48 H48B 109.3 . . ?
H48A C48 H48B 107.9 . . ?
C48 C49 C50 110.9(6) . . ?
C48 C49 H49A 109.5 . . ?
C50 C49 H49A 109.5 . . ?
C48 C49 H49B 109.5 . . ?
C50 C49 H49B 109.5 . . ?
H49A C49 H49B 108.0 . . ?
N12 C50 C49 111.4(6) . . ?
N12 C50 H50A 109.3 . . ?
C49 C50 H50A 109.3 . . ?
N12 C50 H50B 109.3 . . ?
C49 C50 H50B 109.3 . . ?
H50A C50 H50B 108.0 . . ?
N12 C51 C52 125.6(8) . . ?
N12 C51 H51 117.2 . . ?
C52 C51 H51 117.2 . . ?
C51 C52 C57 124.9(8) . . ?
C51 C52 C53 117.3(8) . . ?
C57 C52 C53 117.7(8) . . ?
C54 C53 C52 123.2(9) . . ?
C54 C53 H53 118.4 . . ?
C52 C53 H53 118.4 . . ?
C53 C54 C55 118.6(10) . . ?
C53 C54 H54 120.7 . . ?
C55 C54 H54 120.7 . . ?
C54 C55 C56 120.2(10) . . ?
C54 C55 H55 119.9 . . ?
C56 C55 H55 119.9 . . ?
C57 C56 C55 122.9(8) . . ?
C57 C56 H56 118.6 . . ?
C55 C56 H56 118.6 . . ?
C56 C57 C52 117.3(7) . . ?
C56 C57 N9 123.5(7) . . ?
C52 C57 N9 119.3(7) . . ?
O7 C58 N13 128.5(6) . . ?
O7 C58 C59 118.1(5) . . ?
N13 C58 C59 113.3(5) . . ?
O8 C59 N14 128.9(6) . . ?
O8 C59 C58 117.8(5) . . ?
N14 C59 C58 113.3(5) . . ?
C61 C60 N14 123.0(6) . . ?
C61 C60 C65 116.9(7) . . ?
N14 C60 C65 120.1(6) . . ?
C62 C61 C60 121.9(7) . . ?
C62 C61 H61 119.0 . . ?
C60 C61 H61 119.0 . . ?
C61 C62 C63 120.0(8) . . ?
C61 C62 H62 120.0 . . ?
C63 C62 H62 120.0 . . ?
C64 C63 C62 119.8(7) . . ?
C64 C63 H63 120.1 . . ?
C62 C63 H63 120.1 . . ?
C63 C64 C65 121.3(7) . . ?
C63 C64 H64 119.3 . . ?
C65 C64 H64 119.3 . . ?
C64 C65 C66 116.2(7) . . ?
C64 C65 C60 120.0(7) . . ?
C66 C65 C60 123.2(7) . . ?
N15 C66 C65 127.5(7) . . ?
N15 C66 H66 116.2 . . ?
C65 C66 H66 116.2 . . ?
C68 C67 N15 108.3(7) . . ?
C68 C67 H67A 110.0 . . ?
N15 C67 H67A 110.0 . . ?
C68 C67 H67B 110.0 . . ?
N15 C67 H67B 110.0 . . ?
H67A C67 H67B 108.4 . . ?
C69 C68 C67 114.3(8) . . ?
C69 C68 H68A 108.7 . . ?
C67 C68 H68A 108.7 . . ?
C69 C68 H68B 108.7 . . ?
C67 C68 H68B 108.7 . . ?
H68A C68 H68B 107.6 . . ?
C68 C69 N16 112.2(8) . . ?
C68 C69 H69A 109.2 . . ?
N16 C69 H69A 109.2 . . ?
C68 C69 H69B 109.2 . . ?
N16 C69 H69B 109.2 . . ?
H69A C69 H69B 107.9 . . ?
N16 C70 C71 126.5(7) . . ?
N16 C70 H70 116.8 . . ?
C71 C70 H70 116.8 . . ?
C70 C71 C76 123.2(7) . . ?
C70 C71 C72 119.0(7) . . ?
C76 C71 C72 117.6(7) . . ?
C73 C72 C71 123.2(7) . . ?
C73 C72 H72 118.4 . . ?
C71 C72 H72 118.4 . . ?
C72 C73 C74 117.9(8) . . ?
C72 C73 H73 121.0 . . ?
C74 C73 H73 121.0 . . ?
C73 C74 C75 123.1(8) . . ?
C73 C74 H74 118.5 . . ?
C75 C74 H74 118.5 . . ?
C74 C75 C76 120.1(7) . . ?
C74 C75 H75 120.0 . . ?
C76 C75 H75 120.0 . . ?
N13 C76 C75 122.5(6) . . ?
N13 C76 C71 119.6(6) . . ?
C75 C76 C71 118.0(6) . . ?
C82 C77 C78 119.7(5) . . ?
C82 C77 C83 119.3(5) . . ?
C78 C77 C83 121.0(5) . . ?
C79 C78 C77 119.8(5) . . ?
C79 C78 H78 120.1 . . ?
C77 C78 H78 120.1 . . ?
C78 C79 C80 120.0(5) . . ?
C78 C79 C84 119.6(5) . . ?
C80 C79 C84 120.3(5) . . ?
C81 C80 C79 120.3(5) . . ?
C81 C80 H80 119.9 . . ?
C79 C80 H80 119.9 . . ?
C80 C81 C82 119.7(5) . . ?
C80 C81 C85 120.8(5) . . ?
C82 C81 C85 119.5(5) . . ?
C77 C82 C81 120.4(5) . . ?
C77 C82 H82 119.8 . . ?
C81 C82 H82 119.8 . . ?
O10 C83 O9 124.6(6) . . ?
O10 C83 C77 118.6(5) . . ?
O9 C83 C77 116.8(5) . . ?
O13 C84 O14 121.3(6) . . ?
O13 C84 C79 121.7(6) . . ?
O14 C84 C79 117.0(5) . . ?
O12 C85 O11 123.1(5) . . ?
O12 C85 C81 119.9(5) . . ?
O11 C85 C81 117.0(5) . . ?
O12 C85 Cd3 65.7(3) . . ?
O11 C85 Cd3 57.8(3) . . ?
C81 C85 Cd3 172.2(4) . . ?
C91 C86 C87 119.6(6) . . ?
C91 C86 C92 118.9(5) . . ?
C87 C86 C92 121.4(6) . . ?
C88 C87 C86 120.5(6) . . ?
C88 C87 H87 119.7 . . ?
C86 C87 H87 119.7 . . ?
C87 C88 C89 118.8(5) . . ?
C87 C88 C93 120.7(6) . . ?
C89 C88 C93 120.5(6) . . ?
C90 C89 C88 120.9(6) . . ?
C90 C89 H89 119.5 . . ?
C88 C89 H89 119.5 . . ?
C91 C90 C89 119.2(6) . . ?
C91 C90 C94 120.8(6) . . ?
C89 C90 C94 120.1(6) . . ?
C86 C91 C90 120.8(5) . . ?
C86 C91 H91 119.6 . . ?
C90 C91 H91 119.6 . . ?
O15 C92 O16 125.8(6) . . ?
O15 C92 C86 116.3(6) . . ?
O16 C92 C86 117.8(5) . . ?
O17 C93 O18 125.4(6) . . ?
O17 C93 C88 117.3(6) . . ?
O18 C93 C88 117.3(6) . . ?
O19 C94 O20 123.6(6) . . ?
O19 C94 C90 124.2(6) . . ?
O20 C94 C90 112.1(6) . . ?
C96 C95 C100 121.3(5) . . ?
C96 C95 C101 119.4(5) . . ?
C100 C95 C101 119.3(6) . . ?
C95 C96 C97 119.5(5) . . ?
C95 C96 H96 120.2 . . ?
C97 C96 H96 120.2 . . ?
C98 C97 C96 119.0(6) . . ?
C98 C97 C102 120.3(5) . . ?
C96 C97 C102 120.5(5) . . ?
C99 C98 C97 122.0(5) . . ?
C99 C98 H98 119.0 . . ?
C97 C98 H98 119.0 . . ?
C98 C99 C100 118.9(5) . . ?
C98 C99 C103 121.2(5) . . ?
C100 C99 C103 119.8(6) . . ?
C95 C100 C99 119.2(6) . . ?
C95 C100 H100 120.4 . . ?
C99 C100 H100 120.4 . . ?
O22 C101 O21 123.2(6) . . ?
O22 C101 C95 117.4(6) . . ?
O21 C101 C95 119.4(6) . . ?
O22 C101 Cd2 55.0(3) . . ?
O21 C101 Cd2 68.2(4) . . ?
C95 C101 Cd2 172.4(5) . . ?
O24 C102 O23 123.9(6) . . ?
O24 C102 C97 116.6(5) . . ?
O23 C102 C97 119.4(5) . . ?
O26 C103 O25 121.4(6) . . ?
O26 C103 C99 121.3(6) . . ?
O25 C103 C99 117.3(6) . . ?
O26 C103 Cd4 66.7(4) . 2_547 ?
O25 C103 Cd4 54.7(3) . 2_547 ?
C99 C103 Cd4 172.0(5) . 2_547 ?

loop_
_geom_bond_atom_site_label_1
_geom_bond_atom_site_label_2
_geom_bond_distance
_geom_bond_site_symmetry_2
_geom_bond_publ_flag
Cd1 O9 2.228(4) . ?
Cd1 O15 2.246(4) . ?
Cd1 O14 2.262(4) 2_646 ?
Cd1 O2 2.269(4) . ?
Cd1 O1 2.376(4) . ?
Cd1 O13 2.567(5) 2_646 ?
Cd2 O16 2.193(5) . ?
Cd2 O10 2.225(4) . ?
Cd2 O22 2.237(4) . ?
Cd2 O3 2.303(4) . ?
Cd2 O4 2.314(4) . ?
Cd2 O21 2.521(5) . ?
Cd2 C101 2.704(6) . ?
Cd3 O23 2.198(4) . ?
Cd3 O18 2.227(4) 1_565 ?
Cd3 O11 2.257(4) . ?
Cd3 O8 2.259(4) . ?
Cd3 O7 2.317(4) . ?
Cd3 O12 2.428(4) . ?
Cd3 C85 2.661(5) . ?
Cd4 O24 2.211(4) . ?
Cd4 O6 2.267(5) . ?
Cd4 O25 2.270(5) 2_557 ?
Cd4 O27 2.297(5) . ?
Cd4 O5 2.396(5) . ?
Cd4 O26 2.529(5) 2_557 ?
Cd4 C103 2.749(6) 2_557 ?
Ni1 N2 1.878(7) . ?
Ni1 N4 1.880(8) . ?
Ni1 N1 1.888(5) . ?
Ni1 N3 1.892(8) . ?
Ni2 N7 1.863(6) . ?
Ni2 N6 1.880(5) . ?
Ni2 N5 1.881(5) . ?
Ni2 N8 1.908(6) . ?
Ni3 N11 1.863(7) . ?
Ni3 N9 1.876(5) . ?
Ni3 N12 1.888(8) . ?
Ni3 N10 1.893(7) . ?
Ni4 N15 1.867(7) . ?
Ni4 N13 1.893(5) . ?
Ni4 N14 1.903(5) . ?
Ni4 N16 1.912(7) . ?
O1 C1 1.246(7) . ?
O2 C2 1.253(8) . ?
O3 C20 1.250(8) . ?
O4 C21 1.220(7) . ?
O5 C39 1.256(7) . ?
O6 C40 1.246(8) . ?
O7 C58 1.240(7) . ?
O8 C59 1.235(7) . ?
O9 C83 1.269(7) . ?
O10 C83 1.245(7) . ?
O11 C85 1.264(7) . ?
O12 C85 1.222(8) . ?
O13 C84 1.227(8) . ?
O13 Cd1 2.567(5) 2_656 ?
O14 C84 1.272(7) . ?
O14 Cd1 2.262(4) 2_656 ?
O15 C92 1.239(7) . ?
O16 C92 1.269(7) . ?
O17 C93 1.238(9) . ?
O18 C93 1.248(8) . ?
O18 Cd3 2.227(4) 1_545 ?
O19 C94 1.192(8) . ?
O20 C94 1.309(8) . ?
O20 H20 0.8200 . ?
O21 C101 1.244(9) . ?
O22 C101 1.243(8) . ?
O23 C102 1.251(7) . ?
O24 C102 1.249(7) . ?
O25 C103 1.236(8) . ?
O25 Cd4 2.270(5) 2_547 ?
O26 C103 1.220(9) . ?
O26 Cd4 2.529(5) 2_547 ?
O27 H27A 0.8676 . ?
O27 H27B 0.8716 . ?
N1 C1 1.352(8) . ?
N1 C19 1.414(9) . ?
N2 C2 1.321(7) . ?
N2 C3 1.423(11) . ?
N3 C9 1.292(14) . ?
N3 C10 1.518(11) . ?
N4 C13 1.269(13) . ?
N4 C12 1.475(10) . ?
N5 C20 1.346(8) . ?
N5 C38 1.403(8) . ?
N6 C21 1.361(8) . ?
N6 C22 1.388(8) . ?
N7 C28 1.270(10) . ?
N7 C29 1.533(10) . ?
N8 C32 1.287(10) . ?
N8 C31 1.498(10) . ?
N9 C39 1.327(8) . ?
N9 C57 1.425(9) . ?
N10 C40 1.334(8) . ?
N10 C41 1.408(10) . ?
N11 C47 1.268(16) . ?
N11 C48 1.472(13) . ?
N12 C51 1.303(12) . ?
N12 C50 1.491(10) . ?
N13 C58 1.338(7) . ?
N13 C76 1.394(9) . ?
N14 C59 1.339(8) . ?
N14 C60 1.401(9) . ?
N15 C66 1.292(12) . ?
N15 C67 1.559(11) . ?
N16 C70 1.294(12) . ?
N16 C69 1.504(11) . ?
C1 C2 1.501(9) . ?
C3 C4 1.365(13) . ?
C3 C8 1.415(10) . ?
C4 C5 1.359(13) . ?
C4 H4 0.9300 . ?
C5 C6 1.318(14) . ?
C5 H5 0.9300 . ?
C6 C7 1.370(17) . ?
C6 H6 0.9300 . ?
C7 C8 1.385(16) . ?
C7 H7 0.9300 . ?
C8 C9 1.394(15) . ?
C9 H9 0.9300 . ?
C10 C11 1.554(14) . ?
C10 H10A 0.9700 . ?
C10 H10B 0.9700 . ?
C11 C12 1.535(13) . ?
C11 H11A 0.9700 . ?
C11 H11B 0.9700 . ?
C12 H12A 0.9700 . ?
C12 H12B 0.9700 . ?
C13 C14 1.466(13) . ?
C13 H13 0.9300 . ?
C14 C15 1.411(13) . ?
C14 C19 1.423(10) . ?
C15 C16 1.343(14) . ?
C15 H15 0.9300 . ?
C16 C17 1.350(13) . ?
C16 H16 0.9300 . ?
C17 C18 1.377(12) . ?
C17 H17 0.9300 . ?
C18 C19 1.383(10) . ?
C18 H18 0.9300 . ?
C20 C21 1.520(9) . ?
C22 C23 1.407(9) . ?
C22 C27 1.412(9) . ?
C23 C24 1.386(11) . ?
C23 H23 0.9300 . ?
C24 C25 1.376(12) . ?
C24 H24 0.9300 . ?
C25 C26 1.375(12) . ?
C25 H25 0.9300 . ?
C26 C27 1.408(11) . ?
C26 H26 0.9300 . ?
C27 C28 1.437(11) . ?
C28 H28 0.9300 . ?
C29 C30 1.447(13) . ?
C29 H29A 0.9700 . ?
C29 H29B 0.9700 . ?
C30 C31 1.528(12) . ?
C30 H30A 0.9700 . ?
C30 H30B 0.9700 . ?
C31 H31A 0.9700 . ?
C31 H31B 0.9700 . ?
C32 C33 1.476(11) . ?
C32 H32 0.9300 . ?
C33 C34 1.399(10) . ?
C33 C38 1.415(9) . ?
C34 C35 1.360(11) . ?
C34 H34 0.9300 . ?
C35 C36 1.383(11) . ?
C35 H35 0.9300 . ?
C36 C37 1.380(10) . ?
C36 H36 0.9300 . ?
C37 C38 1.400(10) . ?
C37 H37 0.9300 . ?
C39 C40 1.528(9) . ?
C41 C42 1.381(14) . ?
C41 C46 1.412(12) . ?
C42 C43 1.414(13) . ?
C42 H42 0.9300 . ?
C43 C44 1.379(17) . ?
C43 H43 0.9300 . ?
C44 C45 1.330(17) . ?
C44 H44 0.9300 . ?
C45 C46 1.407(14) . ?
C45 H45 0.9300 . ?
C46 C47 1.437(17) . ?
C47 H47 0.9300 . ?
C48 C49 1.515(13) . ?
C48 H48A 0.9700 . ?
C48 H48B 0.9700 . ?
C49 C50 1.516(11) . ?
C49 H49A 0.9700 . ?
C49 H49B 0.9700 . ?
C50 H50A 0.9700 . ?
C50 H50B 0.9700 . ?
C51 C52 1.401(12) . ?
C51 H51 0.9300 . ?
C52 C57 1.417(10) . ?
C52 C53 1.425(13) . ?
C53 C54 1.351(14) . ?
C53 H53 0.9300 . ?
C54 C55 1.371(14) . ?
C54 H54 0.9300 . ?
C55 C56 1.386(12) . ?
C55 H55 0.9300 . ?
C56 C57 1.385(11) . ?
C56 H56 0.9300 . ?
C58 C59 1.516(9) . ?
C60 C61 1.397(10) . ?
C60 C65 1.428(10) . ?
C61 C62 1.374(11) . ?
C61 H61 0.9300 . ?
C62 C63 1.390(11) . ?
C62 H62 0.9300 . ?
C63 C64 1.360(12) . ?
C63 H63 0.9300 . ?
C64 C65 1.386(11) . ?
C64 H64 0.9300 . ?
C65 C66 1.427(12) . ?
C66 H66 0.9300 . ?
C67 C68 1.479(14) . ?
C67 H67A 0.9700 . ?
C67 H67B 0.9700 . ?
C68 C69 1.464(14) . ?
C68 H68A 0.9700 . ?
C68 H68B 0.9700 . ?
C69 H69A 0.9700 . ?
C69 H69B 0.9700 . ?
C70 C71 1.396(12) . ?
C70 H70 0.9300 . ?
C71 C76 1.418(9) . ?
C71 C72 1.418(11) . ?
C72 C73 1.354(12) . ?
C72 H72 0.9300 . ?
C73 C74 1.355(11) . ?
C73 H73 0.9300 . ?
C74 C75 1.371(10) . ?
C74 H74 0.9300 . ?
C75 C76 1.411(10) . ?
C75 H75 0.9300 . ?
C77 C82 1.381(8) . ?
C77 C78 1.407(8) . ?
C77 C83 1.495(8) . ?
C78 C79 1.381(8) . ?
C78 H78 0.9300 . ?
C79 C80 1.390(8) . ?
C79 C84 1.514(8) . ?
C80 C81 1.385(8) . ?
C80 H80 0.9300 . ?
C81 C82 1.391(8) . ?
C81 C85 1.512(7) . ?
C82 H82 0.9300 . ?
C86 C91 1.379(9) . ?
C86 C87 1.393(8) . ?
C86 C92 1.503(9) . ?
C87 C88 1.384(9) . ?
C87 H87 0.9300 . ?
C88 C89 1.393(9) . ?
C88 C93 1.542(8) . ?
C89 C90 1.389(8) . ?
C89 H89 0.9300 . ?
C90 C91 1.380(9) . ?
C90 C94 1.489(9) . ?
C91 H91 0.9300 . ?
C95 C96 1.384(9) . ?
C95 C100 1.390(8) . ?
C95 C101 1.525(8) . ?
C96 C97 1.397(8) . ?
C96 H96 0.9300 . ?
C97 C98 1.391(8) . ?
C97 C102 1.504(9) . ?
C98 C99 1.377(9) . ?
C98 H98 0.9300 . ?
C99 C100 1.409(8) . ?
C99 C103 1.508(8) . ?
C100 H100 0.9300 . ?
C103 Cd4 2.749(6) 2_547 ?

loop_
_geom_torsion_atom_site_label_1
_geom_torsion_atom_site_label_2
_geom_torsion_atom_site_label_3
_geom_torsion_atom_site_label_4
_geom_torsion
_geom_torsion_site_symmetry_1
_geom_torsion_site_symmetry_2
_geom_torsion_site_symmetry_3
_geom_torsion_site_symmetry_4
_geom_torsion_publ_flag
O9 Cd1 O1 C1 174.5(4) . . . . ?
O15 Cd1 O1 C1 74.7(5) . . . . ?
O14 Cd1 O1 C1 -95.1(5) 2_646 . . . ?
O2 Cd1 O1 C1 2.2(4) . . . . ?
O13 Cd1 O1 C1 -86.7(4) 2_646 . . . ?
O9 Cd1 O2 C2 -19.0(6) . . . . ?
O15 Cd1 O2 C2 -139.2(4) . . . . ?
O14 Cd1 O2 C2 137.4(4) 2_646 . . . ?
O1 Cd1 O2 C2 -4.0(4) . . . . ?
O13 Cd1 O2 C2 87.6(4) 2_646 . . . ?
O16 Cd2 O3 C20 -19.0(7) . . . . ?
O10 Cd2 O3 C20 -128.1(4) . . . . ?
O22 Cd2 O3 C20 132.7(4) . . . . ?
O4 Cd2 O3 C20 -7.7(4) . . . . ?
O21 Cd2 O3 C20 78.0(4) . . . . ?
C101 Cd2 O3 C20 105.4(4) . . . . ?
O16 Cd2 O4 C21 -179.7(4) . . . . ?
O10 Cd2 O4 C21 85.7(4) . . . . ?
O22 Cd2 O4 C21 -73.2(5) . . . . ?
O3 Cd2 O4 C21 4.8(4) . . . . ?
O21 Cd2 O4 C21 -92.7(4) . . . . ?
C101 Cd2 O4 C21 -84.9(4) . . . . ?
O24 Cd4 O5 C39 -161.2(4) . . . . ?
O6 Cd4 O5 C39 3.2(4) . . . . ?
O25 Cd4 O5 C39 104.5(5) 2_557 . . . ?
O27 Cd4 O5 C39 -54.6(5) . . . . ?
O26 Cd4 O5 C39 102.1(4) 2_557 . . . ?
C103 Cd4 O5 C39 102.6(4) 2_557 . . . ?
O24 Cd4 O6 C40 24.2(6) . . . . ?
O25 Cd4 O6 C40 -141.0(5) 2_557 . . . ?
O27 Cd4 O6 C40 142.0(5) . . . . ?
O5 Cd4 O6 C40 -1.9(4) . . . . ?
O26 Cd4 O6 C40 -88.2(5) 2_557 . . . ?
C103 Cd4 O6 C40 -113.6(5) 2_557 . . . ?
O23 Cd3 O7 C58 126.9(4) . . . . ?
O18 Cd3 O7 C58 -15.9(9) 1_565 . . . ?
O11 Cd3 O7 C58 -132.9(4) . . . . ?
O8 Cd3 O7 C58 14.7(4) . . . . ?
O12 Cd3 O7 C58 -78.0(4) . . . . ?
C85 Cd3 O7 C58 -104.6(4) . . . . ?
O23 Cd3 O8 C59 -96.8(4) . . . . ?
O18 Cd3 O8 C59 159.8(4) 1_565 . . . ?
O11 Cd3 O8 C59 59.9(5) . . . . ?
O7 Cd3 O8 C59 -12.7(4) . . . . ?
O12 Cd3 O8 C59 74.0(4) . . . . ?
C85 Cd3 O8 C59 71.0(4) . . . . ?
O15 Cd1 O9 C83 67.1(4) . . . . ?
O14 Cd1 O9 C83 151.9(4) 2_646 . . . ?
O2 Cd1 O9 C83 -50.2(5) . . . . ?
O1 Cd1 O9 C83 -64.4(4) . . . . ?
O13 Cd1 O9 C83 -154.2(4) 2_646 . . . ?
O16 Cd2 O10 C83 11.3(10) . . . . ?
O22 Cd2 O10 C83 -94.0(10) . . . . ?
O3 Cd2 O10 C83 169.0(10) . . . . ?
O4 Cd2 O10 C83 99.7(10) . . . . ?
O21 Cd2 O10 C83 -83.8(12) . . . . ?
C101 Cd2 O10 C83 -90.9(10) . . . . ?
O23 Cd3 O11 C85 178.9(4) . . . . ?
O18 Cd3 O11 C85 -80.6(4) 1_565 . . . ?
O8 Cd3 O11 C85 20.8(5) . . . . ?
O7 Cd3 O11 C85 86.3(4) . . . . ?
O12 Cd3 O11 C85 3.6(3) . . . . ?
O23 Cd3 O12 C85 -14.7(7) . . . . ?
O18 Cd3 O12 C85 90.4(4) 1_565 . . . ?
O11 Cd3 O12 C85 -3.7(4) . . . . ?
O8 Cd3 O12 C85 -174.2(4) . . . . ?
O7 Cd3 O12 C85 -102.7(4) . . . . ?
O9 Cd1 O15 C92 -30.5(10) . . . . ?
O14 Cd1 O15 C92 -127.0(10) 2_646 . . . ?
O2 Cd1 O15 C92 122.3(10) . . . . ?
O1 Cd1 O15 C92 59.0(10) . . . . ?
O13 Cd1 O15 C92 -147.0(9) 2_646 . . . ?
O10 Cd2 O16 C92 79.4(4) . . . . ?
O22 Cd2 O16 C92 -179.6(4) . . . . ?
O3 Cd2 O16 C92 -28.7(7) . . . . ?
O4 Cd2 O16 C92 -39.5(4) . . . . ?
O21 Cd2 O16 C92 -127.6(4) . . . . ?
C101 Cd2 O16 C92 -153.3(4) . . . . ?
O16 Cd2 O21 C101 -110.0(5) . . . . ?
O10 Cd2 O21 C101 -12.6(8) . . . . ?
O22 Cd2 O21 C101 -0.2(4) . . . . ?
O3 Cd2 O21 C101 93.4(5) . . . . ?
O4 Cd2 O21 C101 164.3(5) . . . . ?
O16 Cd2 O22 C101 75.8(4) . . . . ?
O10 Cd2 O22 C101 174.5(4) . . . . ?
O3 Cd2 O22 C101 -92.9(4) . . . . ?
O4 Cd2 O22 C101 -24.1(5) . . . . ?
O21 Cd2 O22 C101 0.2(4) . . . . ?
O18 Cd3 O23 C102 -31(2) 1_565 . . . ?
O11 Cd3 O23 C102 62(2) . . . . ?
O8 Cd3 O23 C102 -131(2) . . . . ?
O7 Cd3 O23 C102 158(2) . . . . ?
O12 Cd3 O23 C102 71(2) . . . . ?
C85 Cd3 O23 C102 63(2) . . . . ?
O6 Cd4 O24 C102 38.3(6) . . . . ?
O25 Cd4 O24 C102 -155.8(4) 2_557 . . . ?
O27 Cd4 O24 C102 -71.5(4) . . . . ?
O5 Cd4 O24 C102 63.3(4) . . . . ?
O26 Cd4 O24 C102 151.1(4) 2_557 . . . ?
C103 Cd4 O24 C102 177.3(4) 2_557 . . . ?
N2 Ni1 N1 C1 2.9(4) . . . . ?
N4 Ni1 N1 C1 166.7(4) . . . . ?
N3 Ni1 N1 C1 -84.1(13) . . . . ?
N2 Ni1 N1 C19 179.2(5) . . . . ?
N4 Ni1 N1 C19 -17.0(5) . . . . ?
N3 Ni1 N1 C19 92.2(13) . . . . ?
N4 Ni1 N2 C2 -96.5(11) . . . . ?
N1 Ni1 N2 C2 -4.1(4) . . . . ?
N3 Ni1 N2 C2 159.6(4) . . . . ?
N4 Ni1 N2 C3 76.5(13) . . . . ?
N1 Ni1 N2 C3 168.8(6) . . . . ?
N3 Ni1 N2 C3 -27.5(6) . . . . ?
N2 Ni1 N3 C9 12.1(8) . . . . ?
N4 Ni1 N3 C9 -152.2(8) . . . . ?
N1 Ni1 N3 C9 98.3(13) . . . . ?
N2 Ni1 N3 C10 -159.4(5) . . . . ?
N4 Ni1 N3 C10 36.3(6) . . . . ?
N1 Ni1 N3 C10 -73.2(14) . . . . ?
N2 Ni1 N4 C13 100.7(12) . . . . ?
N1 Ni1 N4 C13 9.3(7) . . . . ?
N3 Ni1 N4 C13 -155.3(7) . . . . ?
N2 Ni1 N4 C12 -72.0(13) . . . . ?
N1 Ni1 N4 C12 -163.4(5) . . . . ?
N3 Ni1 N4 C12 32.1(6) . . . . ?
N7 Ni2 N5 C20 118.0(18) . . . . ?
N6 Ni2 N5 C20 19.6(4) . . . . ?
N8 Ni2 N5 C20 -143.9(4) . . . . ?
N7 Ni2 N5 C38 -65(2) . . . . ?
N6 Ni2 N5 C38 -163.5(5) . . . . ?
N8 Ni2 N5 C38 33.0(5) . . . . ?
N7 Ni2 N6 C21 164.9(4) . . . . ?
N5 Ni2 N6 C21 -23.1(4) . . . . ?
N8 Ni2 N6 C21 61.0(11) . . . . ?
N7 Ni2 N6 C22 -1.3(6) . . . . ?
N5 Ni2 N6 C22 170.8(6) . . . . ?
N8 Ni2 N6 C22 -105.2(10) . . . . ?
N6 Ni2 N7 C28 -3.0(9) . . . . ?
N5 Ni2 N7 C28 -101(2) . . . . ?
N8 Ni2 N7 C28 160.9(9) . . . . ?
N6 Ni2 N7 C29 171.6(6) . . . . ?
N5 Ni2 N7 C29 74(2) . . . . ?
N8 Ni2 N7 C29 -24.6(7) . . . . ?
N7 Ni2 N8 C32 150.3(7) . . . . ?
N6 Ni2 N8 C32 -105.0(11) . . . . ?
N5 Ni2 N8 C32 -21.7(7) . . . . ?
N7 Ni2 N8 C31 -41.7(6) . . . . ?
N6 Ni2 N8 C31 63.0(11) . . . . ?
N5 Ni2 N8 C31 146.2(5) . . . . ?
N11 Ni3 N9 C39 95.4(12) . . . . ?
N12 Ni3 N9 C39 -161.7(4) . . . . ?
N10 Ni3 N9 C39 2.2(4) . . . . ?
N11 Ni3 N9 C57 -80.2(13) . . . . ?
N12 Ni3 N9 C57 22.7(5) . . . . ?
N10 Ni3 N9 C57 -173.4(5) . . . . ?
N11 Ni3 N10 C40 -165.6(4) . . . . ?
N9 Ni3 N10 C40 -2.5(4) . . . . ?
N12 Ni3 N10 C40 89.7(11) . . . . ?
N11 Ni3 N10 C41 25.5(6) . . . . ?
N9 Ni3 N10 C41 -171.4(6) . . . . ?
N12 Ni3 N10 C41 -79.2(12) . . . . ?
N9 Ni3 N11 C47 -100.3(14) . . . . ?
N12 Ni3 N11 C47 156.3(7) . . . . ?
N10 Ni3 N11 C47 -8.1(7) . . . . ?
N9 Ni3 N11 C48 71.1(13) . . . . ?
N12 Ni3 N11 C48 -32.4(5) . . . . ?
N10 Ni3 N11 C48 163.2(5) . . . . ?
N11 Ni3 N12 C51 151.4(7) . . . . ?
N9 Ni3 N12 C51 -12.1(7) . . . . ?
N10 Ni3 N12 C51 -103.4(12) . . . . ?
N11 Ni3 N12 C50 -35.9(5) . . . . ?
N9 Ni3 N12 C50 160.6(5) . . . . ?
N10 Ni3 N12 C50 69.3(12) . . . . ?
N15 Ni4 N13 C58 -111.2(19) . . . . ?
N14 Ni4 N13 C58 -20.0(4) . . . . ?
N16 Ni4 N13 C58 146.4(4) . . . . ?
N15 Ni4 N13 C76 72(2) . . . . ?
N14 Ni4 N13 C76 163.6(5) . . . . ?
N16 Ni4 N13 C76 -30.0(5) . . . . ?
N15 Ni4 N14 C59 -166.4(4) . . . . ?
N13 Ni4 N14 C59 21.8(4) . . . . ?
N16 Ni4 N14 C59 -54.1(14) . . . . ?
N15 Ni4 N14 C60 2.6(6) . . . . ?
N13 Ni4 N14 C60 -169.2(6) . . . . ?
N16 Ni4 N14 C60 114.9(12) . . . . ?
N13 Ni4 N15 C66 96(2) . . . . ?
N14 Ni4 N15 C66 5.2(8) . . . . ?
N16 Ni4 N15 C66 -161.8(8) . . . . ?
N13 Ni4 N15 C67 -76(2) . . . . ?
N14 Ni4 N15 C67 -166.7(6) . . . . ?
N16 Ni4 N15 C67 26.4(6) . . . . ?
N15 Ni4 N16 C70 -150.7(8) . . . . ?
N13 Ni4 N16 C70 21.4(8) . . . . ?
N14 Ni4 N16 C70 96.5(14) . . . . ?
N15 Ni4 N16 C69 39.8(6) . . . . ?
N13 Ni4 N16 C69 -148.2(6) . . . . ?
N14 Ni4 N16 C69 -73.0(13) . . . . ?
Cd1 O1 C1 N1 176.2(5) . . . . ?
Cd1 O1 C1 C2 -0.6(7) . . . . ?
C19 N1 C1 O1 5.2(9) . . . . ?
Ni1 N1 C1 O1 -178.2(5) . . . . ?
C19 N1 C1 C2 -178.0(5) . . . . ?
Ni1 N1 C1 C2 -1.3(6) . . . . ?
Cd1 O2 C2 N2 -172.8(5) . . . . ?
Cd1 O2 C2 C1 5.2(7) . . . . ?
C3 N2 C2 O2 8.9(10) . . . . ?
Ni1 N2 C2 O2 -177.7(5) . . . . ?
C3 N2 C2 C1 -169.2(6) . . . . ?
Ni1 N2 C2 C1 4.2(6) . . . . ?
O1 C1 C2 O2 -3.0(8) . . . . ?
N1 C1 C2 O2 179.8(5) . . . . ?
O1 C1 C2 N2 175.3(5) . . . . ?
N1 C1 C2 N2 -1.9(7) . . . . ?
C2 N2 C3 C4 19.8(12) . . . . ?
Ni1 N2 C3 C4 -152.7(7) . . . . ?
C2 N2 C3 C8 -161.7(7) . . . . ?
Ni1 N2 C3 C8 25.8(10) . . . . ?
C8 C3 C4 C5 3.5(14) . . . . ?
N2 C3 C4 C5 -178.0(9) . . . . ?
C3 C4 C5 C6 -0.9(17) . . . . ?
C4 C5 C6 C7 -1.2(18) . . . . ?
C5 C6 C7 C8 0.5(19) . . . . ?
C6 C7 C8 C9 -178.9(12) . . . . ?
C6 C7 C8 C3 2.1(18) . . . . ?
C4 C3 C8 C7 -3.9(13) . . . . ?
N2 C3 C8 C7 177.5(9) . . . . ?
C4 C3 C8 C9 177.1(9) . . . . ?
N2 C3 C8 C9 -1.5(14) . . . . ?
C10 N3 C9 C8 176.7(8) . . . . ?
Ni1 N3 C9 C8 5.7(15) . . . . ?
C7 C8 C9 N3 166.1(11) . . . . ?
C3 C8 C9 N3 -14.9(16) . . . . ?
C9 N3 C10 C11 113.7(10) . . . . ?
Ni1 N3 C10 C11 -74.1(8) . . . . ?
N3 C10 C11 C12 35.0(12) . . . . ?
C13 N4 C12 C11 113.7(10) . . . . ?
Ni1 N4 C12 C11 -72.7(10) . . . . ?
C10 C11 C12 N4 35.5(13) . . . . ?
C12 N4 C13 C14 173.0(6) . . . . ?
Ni1 N4 C13 C14 0.2(12) . . . . ?
N4 C13 C14 C15 175.9(8) . . . . ?
N4 C13 C14 C19 -7.0(12) . . . . ?
C19 C14 C15 C16 2.8(12) . . . . ?
C13 C14 C15 C16 -179.9(8) . . . . ?
C14 C15 C16 C17 1.4(13) . . . . ?
C15 C16 C17 C18 -2.3(14) . . . . ?
C16 C17 C18 C19 -1.1(13) . . . . ?
C17 C18 C19 N1 -177.1(7) . . . . ?
C17 C18 C19 C14 5.1(11) . . . . ?
C1 N1 C19 C18 13.2(9) . . . . ?
Ni1 N1 C19 C18 -162.9(5) . . . . ?
C1 N1 C19 C14 -169.1(5) . . . . ?
Ni1 N1 C19 C14 14.9(8) . . . . ?
C15 C14 C19 C18 -5.8(9) . . . . ?
C13 C14 C19 C18 177.1(6) . . . . ?
C15 C14 C19 N1 176.3(6) . . . . ?
C13 C14 C19 N1 -0.9(9) . . . . ?
Cd2 O3 C20 N5 -171.0(5) . . . . ?
Cd2 O3 C20 C21 9.7(7) . . . . ?
C38 N5 C20 O3 -8.2(10) . . . . ?
Ni2 N5 C20 O3 168.8(5) . . . . ?
C38 N5 C20 C21 171.1(5) . . . . ?
Ni2 N5 C20 C21 -11.9(6) . . . . ?
Cd2 O4 C21 N6 -179.9(5) . . . . ?
Cd2 O4 C21 C20 -1.9(7) . . . . ?
C22 N6 C21 O4 7.1(9) . . . . ?
Ni2 N6 C21 O4 -160.3(5) . . . . ?
C22 N6 C21 C20 -171.0(5) . . . . ?
Ni2 N6 C21 C20 21.5(6) . . . . ?
O3 C20 C21 O4 -5.5(8) . . . . ?
N5 C20 C21 O4 175.1(5) . . . . ?
O3 C20 C21 N6 172.9(5) . . . . ?
N5 C20 C21 N6 -6.5(7) . . . . ?
C21 N6 C22 C23 25.0(9) . . . . ?
Ni2 N6 C22 C23 -170.0(5) . . . . ?
C21 N6 C22 C27 -159.4(6) . . . . ?
Ni2 N6 C22 C27 5.5(9) . . . . ?
N6 C22 C23 C24 177.7(7) . . . . ?
C27 C22 C23 C24 2.0(11) . . . . ?
C22 C23 C24 C25 -0.1(14) . . . . ?
C23 C24 C25 C26 -0.2(14) . . . . ?
C24 C25 C26 C27 -1.5(14) . . . . ?
C25 C26 C27 C22 3.5(12) . . . . ?
C25 C26 C27 C28 -170.2(8) . . . . ?
N6 C22 C27 C26 -179.4(7) . . . . ?
C23 C22 C27 C26 -3.7(10) . . . . ?
N6 C22 C27 C28 -6.4(10) . . . . ?
C23 C22 C27 C28 169.4(8) . . . . ?
C29 N7 C28 C27 -171.7(8) . . . . ?
Ni2 N7 C28 C27 2.8(15) . . . . ?
C26 C27 C28 N7 175.6(10) . . . . ?
C22 C27 C28 N7 2.3(14) . . . . ?
C28 N7 C29 C30 -111.0(10) . . . . ?
Ni2 N7 C29 C30 73.9(9) . . . . ?
N7 C29 C30 C31 -46.5(11) . . . . ?
C32 N8 C31 C30 -119.3(9) . . . . ?
Ni2 N8 C31 C30 72.0(8) . . . . ?
C29 C30 C31 N8 -22.3(11) . . . . ?
C31 N8 C32 C33 -169.1(7) . . . . ?
Ni2 N8 C32 C33 -1.7(12) . . . . ?
N8 C32 C33 C34 -165.0(8) . . . . ?
N8 C32 C33 C38 24.6(12) . . . . ?
C38 C33 C34 C35 -1.0(11) . . . . ?
C32 C33 C34 C35 -171.4(7) . . . . ?
C33 C34 C35 C36 0.5(11) . . . . ?
C34 C35 C36 C37 0.3(11) . . . . ?
C35 C36 C37 C38 -0.7(11) . . . . ?
C36 C37 C38 N5 -176.4(6) . . . . ?
C36 C37 C38 C33 0.2(10) . . . . ?
C20 N5 C38 C37 -27.4(9) . . . . ?
Ni2 N5 C38 C37 156.0(5) . . . . ?
C20 N5 C38 C33 156.1(6) . . . . ?
Ni2 N5 C38 C33 -20.5(9) . . . . ?
C34 C33 C38 C37 0.6(10) . . . . ?
C32 C33 C38 C37 170.9(6) . . . . ?
C34 C33 C38 N5 177.3(6) . . . . ?
C32 C33 C38 N5 -12.4(10) . . . . ?
Cd4 O5 C39 N9 179.2(5) . . . . ?
Cd4 O5 C39 C40 -4.0(6) . . . . ?
C57 N9 C39 O5 -8.6(10) . . . . ?
Ni3 N9 C39 O5 175.5(5) . . . . ?
C57 N9 C39 C40 174.5(5) . . . . ?
Ni3 N9 C39 C40 -1.4(6) . . . . ?
Cd4 O6 C40 N10 -178.9(5) . . . . ?
Cd4 O6 C40 C39 0.7(7) . . . . ?
C41 N10 C40 O6 -8.5(10) . . . . ?
Ni3 N10 C40 O6 -178.1(5) . . . . ?
C41 N10 C40 C39 171.9(5) . . . . ?
Ni3 N10 C40 C39 2.3(6) . . . . ?
O5 C39 C40 O6 2.4(8) . . . . ?
N9 C39 C40 O6 179.8(6) . . . . ?
O5 C39 C40 N10 -178.0(5) . . . . ?
N9 C39 C40 N10 -0.6(7) . . . . ?
C40 N10 C41 C42 -14.5(10) . . . . ?
Ni3 N10 C41 C42 153.6(6) . . . . ?
C40 N10 C41 C46 166.1(6) . . . . ?
Ni3 N10 C41 C46 -25.8(9) . . . . ?
N10 C41 C42 C43 -179.4(7) . . . . ?
C46 C41 C42 C43 0.0(12) . . . . ?
C41 C42 C43 C44 -1.7(14) . . . . ?
C42 C43 C44 C45 0.5(17) . . . . ?
C43 C44 C45 C46 2.5(18) . . . . ?
C44 C45 C46 C41 -4.2(15) . . . . ?
C44 C45 C46 C47 174.1(11) . . . . ?
C42 C41 C46 C45 2.9(12) . . . . ?
N10 C41 C46 C45 -177.6(8) . . . . ?
C42 C41 C46 C47 -175.3(8) . . . . ?
N10 C41 C46 C47 4.2(12) . . . . ?
C48 N11 C47 C46 179.8(8) . . . . ?
Ni3 N11 C47 C46 -8.9(13) . . . . ?
C45 C46 C47 N11 -163.9(9) . . . . ?
C41 C46 C47 N11 14.3(15) . . . . ?
C47 N11 C48 C49 -114.0(10) . . . . ?
Ni3 N11 C48 C49 74.0(10) . . . . ?
N11 C48 C49 C50 -36.0(14) . . . . ?
C51 N12 C50 C49 -111.6(10) . . . . ?
Ni3 N12 C50 C49 75.0(10) . . . . ?
C48 C49 C50 N12 -34.9(15) . . . . ?
C50 N12 C51 C52 -173.8(6) . . . . ?
Ni3 N12 C51 C52 -1.3(11) . . . . ?
N12 C51 C52 C57 10.0(12) . . . . ?
N12 C51 C52 C53 -171.5(7) . . . . ?
C51 C52 C53 C54 179.8(8) . . . . ?
C57 C52 C53 C54 -1.6(12) . . . . ?
C52 C53 C54 C55 -1.2(14) . . . . ?
C53 C54 C55 C56 2.2(14) . . . . ?
C54 C55 C56 C57 -0.4(13) . . . . ?
C55 C56 C57 C52 -2.3(11) . . . . ?
C55 C56 C57 N9 178.0(7) . . . . ?
C51 C52 C57 C56 -178.3(7) . . . . ?
C53 C52 C57 C56 3.2(9) . . . . ?
C51 C52 C57 N9 1.4(10) . . . . ?
C53 C52 C57 N9 -177.1(6) . . . . ?
C39 N9 C57 C56 -16.2(9) . . . . ?
Ni3 N9 C57 C56 159.2(5) . . . . ?
C39 N9 C57 C52 164.2(6) . . . . ?
Ni3 N9 C57 C52 -20.5(8) . . . . ?
Cd3 O7 C58 N13 167.1(5) . . . . ?
Cd3 O7 C58 C59 -15.3(6) . . . . ?
C76 N13 C58 O7 8.4(10) . . . . ?
Ni4 N13 C58 O7 -168.1(5) . . . . ?
C76 N13 C58 C59 -169.3(5) . . . . ?
Ni4 N13 C58 C59 14.2(6) . . . . ?
Cd3 O8 C59 N14 -171.5(5) . . . . ?
Cd3 O8 C59 C58 9.9(6) . . . . ?
C60 N14 C59 O8 -7.4(9) . . . . ?
Ni4 N14 C59 O8 162.4(5) . . . . ?
C60 N14 C59 C58 171.3(5) . . . . ?
Ni4 N14 C59 C58 -18.9(6) . . . . ?
O7 C58 C59 O8 4.2(8) . . . . ?
N13 C58 C59 O8 -177.8(5) . . . . ?
O7 C58 C59 N14 -174.7(5) . . . . ?
N13 C58 C59 N14 3.3(7) . . . . ?
C59 N14 C60 C61 -22.9(10) . . . . ?
Ni4 N14 C60 C61 169.2(5) . . . . ?
C59 N14 C60 C65 158.4(6) . . . . ?
Ni4 N14 C60 C65 -9.6(9) . . . . ?
N14 C60 C61 C62 -178.0(7) . . . . ?
C65 C60 C61 C62 0.8(11) . . . . ?
C60 C61 C62 C63 -3.0(13) . . . . ?
C61 C62 C63 C64 3.3(13) . . . . ?
C62 C63 C64 C65 -1.5(13) . . . . ?
C63 C64 C65 C66 170.1(8) . . . . ?
C63 C64 C65 C60 -0.8(12) . . . . ?
C61 C60 C65 C64 1.1(10) . . . . ?
N14 C60 C65 C64 179.9(7) . . . . ?
C61 C60 C65 C66 -169.2(7) . . . . ?
N14 C60 C65 C66 9.7(11) . . . . ?
C67 N15 C66 C65 165.2(9) . . . . ?
Ni4 N15 C66 C65 -6.3(15) . . . . ?
C64 C65 C66 N15 -172.3(9) . . . . ?
C60 C65 C66 N15 -1.7(15) . . . . ?
C66 N15 C67 C68 112.4(10) . . . . ?
Ni4 N15 C67 C68 -75.1(10) . . . . ?
N15 C67 C68 C69 48.9(14) . . . . ?
C67 C68 C69 N16 21.2(15) . . . . ?
C70 N16 C69 C68 119.0(11) . . . . ?
Ni4 N16 C69 C68 -70.8(10) . . . . ?
C69 N16 C70 C71 165.5(8) . . . . ?
Ni4 N16 C70 C71 -3.6(13) . . . . ?
N16 C70 C71 C76 -15.7(13) . . . . ?
N16 C70 C71 C72 169.3(8) . . . . ?
C70 C71 C72 C73 176.1(7) . . . . ?
C76 C71 C72 C73 0.9(11) . . . . ?
C71 C72 C73 C74 -1.9(12) . . . . ?
C72 C73 C74 C75 0.2(12) . . . . ?
C73 C74 C75 C76 2.4(11) . . . . ?
C58 N13 C76 C75 24.7(9) . . . . ?
Ni4 N13 C76 C75 -159.3(5) . . . . ?
C58 N13 C76 C71 -155.0(6) . . . . ?
Ni4 N13 C76 C71 21.0(8) . . . . ?
C74 C75 C76 N13 177.0(6) . . . . ?
C74 C75 C76 C71 -3.3(10) . . . . ?
C70 C71 C76 N13 6.4(10) . . . . ?
C72 C71 C76 N13 -178.5(6) . . . . ?
C70 C71 C76 C75 -173.3(7) . . . . ?
C72 C71 C76 C75 1.7(9) . . . . ?
C82 C77 C78 C79 1.0(8) . . . . ?
C83 C77 C78 C79 178.8(5) . . . . ?
C77 C78 C79 C80 -3.6(8) . . . . ?
C77 C78 C79 C84 179.3(5) . . . . ?
C78 C79 C80 C81 3.7(8) . . . . ?
C84 C79 C80 C81 -179.2(5) . . . . ?
C79 C80 C81 C82 -1.1(9) . . . . ?
C79 C80 C81 C85 179.4(5) . . . . ?
C78 C77 C82 C81 1.6(8) . . . . ?
C83 C77 C82 C81 -176.2(5) . . . . ?
C80 C81 C82 C77 -1.5(9) . . . . ?
C85 C81 C82 C77 178.0(5) . . . . ?
Cd2 O10 C83 O9 -77.0(11) . . . . ?
Cd2 O10 C83 C77 103.5(10) . . . . ?
Cd1 O9 C83 O10 -6.3(7) . . . . ?
Cd1 O9 C83 C77 173.2(4) . . . . ?
C82 C77 C83 O10 -24.2(8) . . . . ?
C78 C77 C83 O10 158.0(5) . . . . ?
C82 C77 C83 O9 156.2(5) . . . . ?
C78 C77 C83 O9 -21.6(8) . . . . ?
Cd1 O13 C84 O14 -1.1(6) 2_656 . . . ?
Cd1 O13 C84 C79 178.7(5) 2_656 . . . ?
Cd1 O14 C84 O13 1.2(7) 2_656 . . . ?
Cd1 O14 C84 C79 -178.5(4) 2_656 . . . ?
C78 C79 C84 O13 167.2(6) . . . . ?
C80 C79 C84 O13 -9.9(9) . . . . ?
C78 C79 C84 O14 -13.1(8) . . . . ?
C80 C79 C84 O14 169.8(6) . . . . ?
Cd3 O12 C85 O11 6.5(6) . . . . ?
Cd3 O12 C85 C81 -173.8(5) . . . . ?
Cd3 O11 C85 O12 -7.0(7) . . . . ?
Cd3 O11 C85 C81 173.3(5) . . . . ?
C80 C81 C85 O12 3.7(9) . . . . ?
C82 C81 C85 O12 -175.8(6) . . . . ?
C80 C81 C85 O11 -176.6(6) . . . . ?
C82 C81 C85 O11 3.9(8) . . . . ?
C80 C81 C85 Cd3 -130(3) . . . . ?
C82 C81 C85 Cd3 51(4) . . . . ?
O23 Cd3 C85 O12 172.2(4) . . . . ?
O18 Cd3 C85 O12 -87.7(4) 1_565 . . . ?
O11 Cd3 C85 O12 173.6(6) . . . . ?
O8 Cd3 C85 O12 6.7(4) . . . . ?
O7 Cd3 C85 O12 77.6(4) . . . . ?
O23 Cd3 C85 O11 -1.4(5) . . . . ?
O18 Cd3 C85 O11 98.7(4) 1_565 . . . ?
O8 Cd3 C85 O11 -166.9(3) . . . . ?
O7 Cd3 C85 O11 -96.0(4) . . . . ?
O12 Cd3 C85 O11 -173.6(6) . . . . ?
O23 Cd3 C85 C81 -51(3) . . . . ?
O18 Cd3 C85 C81 49(3) 1_565 . . . ?
O11 Cd3 C85 C81 -50(3) . . . . ?
O8 Cd3 C85 C81 143(3) . . . . ?
O7 Cd3 C85 C81 -146(3) . . . . ?
O12 Cd3 C85 C81 136(4) . . . . ?
C91 C86 C87 C88 2.2(9) . . . . ?
C92 C86 C87 C88 -175.5(5) . . . . ?
C86 C87 C88 C89 -2.7(9) . . . . ?
C86 C87 C88 C93 177.0(5) . . . . ?
C87 C88 C89 C90 1.5(8) . . . . ?
C93 C88 C89 C90 -178.2(5) . . . . ?
C88 C89 C90 C91 0.3(8) . . . . ?
C88 C89 C90 C94 178.5(5) . . . . ?
C87 C86 C91 C90 -0.4(9) . . . . ?
C92 C86 C91 C90 177.4(5) . . . . ?
C89 C90 C91 C86 -0.9(9) . . . . ?
C94 C90 C91 C86 -179.0(5) . . . . ?
Cd1 O15 C92 O16 -14.0(14) . . . . ?
Cd1 O15 C92 C86 169.6(7) . . . . ?
Cd2 O16 C92 O15 -39.4(8) . . . . ?
Cd2 O16 C92 C86 137.0(4) . . . . ?
C91 C86 C92 O15 -8.3(8) . . . . ?
C87 C86 C92 O15 169.5(5) . . . . ?
C91 C86 C92 O16 175.0(5) . . . . ?
C87 C86 C92 O16 -7.2(8) . . . . ?
Cd3 O18 C93 O17 68.4(9) 1_545 . . . ?
Cd3 O18 C93 C88 -113.1(6) 1_545 . . . ?
C87 C88 C93 O17 4.7(9) . . . . ?
C89 C88 C93 O17 -175.6(6) . . . . ?
C87 C88 C93 O18 -174.0(6) . . . . ?
C89 C88 C93 O18 5.7(8) . . . . ?
C91 C90 C94 O19 158.5(6) . . . . ?
C89 C90 C94 O19 -19.7(9) . . . . ?
C91 C90 C94 O20 -20.7(8) . . . . ?
C89 C90 C94 O20 161.1(6) . . . . ?
C100 C95 C96 C97 2.1(9) . . . . ?
C101 C95 C96 C97 -176.2(5) . . . . ?
C95 C96 C97 C98 -2.2(8) . . . . ?
C95 C96 C97 C102 172.8(5) . . . . ?
C96 C97 C98 C99 0.6(9) . . . . ?
C102 C97 C98 C99 -174.4(5) . . . . ?
C97 C98 C99 C100 1.1(9) . . . . ?
C97 C98 C99 C103 176.0(5) . . . . ?
C96 C95 C100 C99 -0.4(9) . . . . ?
C101 C95 C100 C99 177.8(5) . . . . ?
C98 C99 C100 C95 -1.2(9) . . . . ?
C103 C99 C100 C95 -176.1(6) . . . . ?
Cd2 O22 C101 O21 -0.5(8) . . . . ?
Cd2 O22 C101 C95 179.3(5) . . . . ?
Cd2 O21 C101 O22 0.4(7) . . . . ?
Cd2 O21 C101 C95 -179.4(6) . . . . ?
C96 C95 C101 O22 5.6(9) . . . . ?
C100 C95 C101 O22 -172.7(6) . . . . ?
C96 C95 C101 O21 -174.6(7) . . . . ?
C100 C95 C101 O21 7.1(10) . . . . ?
C96 C95 C101 Cd2 10(4) . . . . ?
C100 C95 C101 Cd2 -168(3) . . . . ?
O16 Cd2 C101 O22 -108.9(4) . . . . ?
O10 Cd2 C101 O22 -6.7(5) . . . . ?
O3 Cd2 C101 O22 90.5(4) . . . . ?
O4 Cd2 C101 O22 163.2(4) . . . . ?
O21 Cd2 C101 O22 -179.6(7) . . . . ?
O16 Cd2 C101 O21 70.7(5) . . . . ?
O10 Cd2 C101 O21 172.9(4) . . . . ?
O22 Cd2 C101 O21 179.6(7) . . . . ?
O3 Cd2 C101 O21 -90.0(5) . . . . ?
O4 Cd2 C101 O21 -17.2(5) . . . . ?
O16 Cd2 C101 C95 -113(3) . . . . ?
O10 Cd2 C101 C95 -11(4) . . . . ?
O22 Cd2 C101 C95 -5(3) . . . . ?
O3 Cd2 C101 C95 86(3) . . . . ?
O4 Cd2 C101 C95 159(3) . . . . ?
O21 Cd2 C101 C95 176(4) . . . . ?
Cd4 O24 C102 O23 22.4(7) . . . . ?
Cd4 O24 C102 C97 -158.0(4) . . . . ?
Cd3 O23 C102 O24 99(2) . . . . ?
Cd3 O23 C102 C97 -80(2) . . . . ?
C98 C97 C102 O24 21.9(8) . . . . ?
C96 C97 C102 O24 -153.1(5) . . . . ?
C98 C97 C102 O23 -158.5(6) . . . . ?
C96 C97 C102 O23 26.5(8) . . . . ?
Cd4 O26 C103 O25 -1.4(7) 2_547 . . . ?
Cd4 O26 C103 C99 179.2(6) 2_547 . . . ?
Cd4 O25 C103 O26 1.5(8) 2_547 . . . ?
Cd4 O25 C103 C99 -179.0(5) 2_547 . . . ?
C98 C99 C103 O26 -176.0(7) . . . . ?
C100 C99 C103 O26 -1.2(10) . . . . ?
C98 C99 C103 O25 4.5(9) . . . . ?
C100 C99 C103 O25 179.4(6) . . . . ?
C98 C99 C103 Cd4 -1(3) . . . 2_547 ?
C100 C99 C103 Cd4 174(3) . . . 2_547 ?
